data_7130581
loop_
_publ_author_name
'Volk, Julia'
'Heinz, Myron'
'Leibold, Michael'
'Bruhn, Clemens'
'Bens, Tobias'
'Sarkar, Biprajit'
'Holthausen, Max C.'
'Siemeling, Ulrich'

_publ_section_title
;
 A crystalline cyclic (alkyl)(amino)carbene with a
 1,1&#x2018;-ferrocenylene backbone
;
_journal_name_full 'Chemical Communications'
_journal_paper_doi 10.1039/D2CC03871D
_journal_year 2022
_chemical_formula_moiety 'C33 H29 Fe N'
_chemical_formula_sum 'C33 H29 Fe N'
_chemical_formula_weight 495.42
_space_group_crystal_system monoclinic
_space_group_IT_number 14
_space_group_name_Hall '-P 2ybc'
_space_group_name_H-M_alt 'P 1 21/c 1'
_atom_sites_solution_hydrogens geom
_atom_sites_solution_primary dual
_audit_creation_date 2022-04-27
_audit_creation_method
;
Olex2 1.5
(compiled 2022.04.07 svn.rca3783a0 for OlexSys, GUI svn.r6498)
;
_audit_update_record
;
2022-07-01 deposited with the CCDC.	2022-08-19 downloaded from the CCDC.
;
_cell_angle_alpha 90
_cell_angle_beta 92.528(2)
_cell_angle_gamma 90
_cell_formula_units_Z 12
_cell_length_a 24.8763(7)
_cell_length_b 11.9118(2)
_cell_length_c 24.1323(7)
_cell_measurement_reflns_used 53248
_cell_measurement_temperature 100
_cell_measurement_theta_max 71.81
_cell_measurement_theta_min 4.00
_cell_volume 7144.0(3)
_computing_cell_refinement
;
X-Area Recipe 1.37.0.0 (STOE, 2021)
;
_computing_data_collection
;
X-Area Pilatus3_SV 1.31.175.0 (STOE, 2021)
;
_computing_data_reduction
;
X-Area Integrate 2.5.1.0 (STOE, 2021)
X-Area LANA 2.6.2.0 (STOE, 2021)
;
_computing_molecular_graphics 'Olex2 1.5 (Dolomanov et al., 2009)'
_computing_publication_material
;
STOE & Cie GmbH, X-Area, software package for collecting single-crystal or
multi-domain crystal data on STOE area-detector diffractometers, for image 
processing, for the correction and scaling of reflection intensities and 
for outlier rejection, version 2.0, Darmstadt 2021
;
_computing_structure_refinement 'SHELXL 2014/7 (Sheldrick, 2015)'
_computing_structure_solution 'SHELXT  (Sheldrick, 2015)'
_diffrn_ambient_temperature 100
_diffrn_detector Pilatus200K
_diffrn_detector_area_resol_mean 5.81
_diffrn_detector_type 'DECTRIS PILATUS 200K'
_diffrn_measured_fraction_theta_full 0.994
_diffrn_measured_fraction_theta_max 0.979
_diffrn_measurement_details
;
 1492 frames, detector distance = 40 mm
;
_diffrn_measurement_device 'Eulerian 4-circle diffractometer'
_diffrn_measurement_device_type 'STOE STADIVARI'
_diffrn_measurement_method 'rotation method, \w scans'
_diffrn_radiation_collimation '1.2 mm, 0.6 diameter'
_diffrn_radiation_monochromator 'Graded multilayer mirror'
_diffrn_radiation_polarisn_norm 0
_diffrn_radiation_probe x-ray
_diffrn_radiation_type 'Cu K\a'
_diffrn_radiation_wavelength 1.54186
_diffrn_reflns_av_R_equivalents 0.0249
_diffrn_reflns_av_unetI/netI 0.0231
_diffrn_reflns_Laue_measured_fraction_full 0.994
_diffrn_reflns_Laue_measured_fraction_max 0.979
_diffrn_reflns_limit_h_max 30
_diffrn_reflns_limit_h_min -28
_diffrn_reflns_limit_k_max 6
_diffrn_reflns_limit_k_min -14
_diffrn_reflns_limit_l_max 27
_diffrn_reflns_limit_l_min -29
_diffrn_reflns_number 50485
_diffrn_reflns_point_group_measured_fraction_full 0.994
_diffrn_reflns_point_group_measured_fraction_max 0.979
_diffrn_reflns_theta_full 67.686
_diffrn_reflns_theta_max 71.673
_diffrn_reflns_theta_min 3.557
_diffrn_source Cu-Genix
_diffrn_source_current 0.600
_diffrn_source_power 0.030
_diffrn_source_target Cu
_diffrn_source_type 'Genix Cu 3D HF'
_diffrn_source_voltage 50
_exptl_absorpt_coefficient_mu 5.234
_exptl_absorpt_correction_T_max 0.6929
_exptl_absorpt_correction_T_min 0.0852
_exptl_absorpt_correction_type multi-scan
_exptl_absorpt_process_details
;
STOE X-Red32, absorption correction by Gaussian integration, analogous to
P. Coppens, "The Evaluation of Absorption and Extinction in Single-Crystal
Structure Analysis", published in: F. R. Ahmed (Editor), "Crystallographic
Computing", Munksgaard, Copenhagen (1970), 255 - 270. Afterwards scaling of
reflection intensities was performed within STOE LANA. J. Koziskova, F. Hahn,
J. Richter, J. Kozisek, Acta Chimica Slovaca, vol. 9, no. 2, 2016, pp. 136-140.
;
_exptl_crystal_colour yellow
_exptl_crystal_colour_primary yellow
_exptl_crystal_density_diffrn 1.382
_exptl_crystal_density_method 'not measured'
_exptl_crystal_description plate
_exptl_crystal_F_000 3120
_exptl_crystal_size_max 0.47
_exptl_crystal_size_mid 0.213
_exptl_crystal_size_min 0.07
_refine_diff_density_max 0.283
_refine_diff_density_min -0.423
_refine_diff_density_rms 0.055
_refine_ls_extinction_method none
_refine_ls_goodness_of_fit_ref 1.035
_refine_ls_hydrogen_treatment constr
_refine_ls_matrix_type full
_refine_ls_number_parameters 952
_refine_ls_number_reflns 13668
_refine_ls_number_restraints 0
_refine_ls_restrained_S_all 1.035
_refine_ls_R_factor_all 0.0454
_refine_ls_R_factor_gt 0.0352
_refine_ls_shift/su_max 0.003
_refine_ls_shift/su_mean 0.000
_refine_ls_structure_factor_coef Fsqd
_refine_ls_weighting_details 'w=1/[\s^2^(Fo^2^)+(0.0459P)^2^+5.0515P] where P=(Fo^2^+2Fc^2^)/3'
_refine_ls_weighting_scheme calc
_refine_ls_wR_factor_gt 0.0853
_refine_ls_wR_factor_ref 0.0914
_reflns_Friedel_coverage 0.000
_reflns_number_gt 11715
_reflns_number_total 13668
_reflns_threshold_expression 'I > 2\s(I)'
_cod_data_source_file d2cc03871d2.cif
_cod_data_source_block sv1216
_cod_database_code 7130581
_shelx_shelxl_version_number 2014/7
_shelx_space_group_comment
;
The symmetry employed for this shelxl refinement is uniquely defined
by the following loop, which should always be used as a source of
symmetry information in preference to the above space-group names.
They are only intended as comments.
;
_shelx_estimated_absorpt_t_max 0.711
_shelx_estimated_absorpt_t_min 0.192
_olex2_refinement_description
;
1. Fixed Uiso
 At 1.2 times of:
  All C(H) groups, All C(H,H) groups
 At 1.5 times of:
  All C(H,H,H) groups
2.a Ternary CH refined with riding coordinates:
 C1(H1), C34(H34), C67(H67)
2.b Secondary CH2 refined with riding coordinates:
 C19(H19A,H19B), C52(H52A,H52B), C85(H85A,H85B)
2.c Aromatic/amide H refined with riding coordinates:
 C4(H4), C5(H5), C6(H6), C7(H7), C9(H9), C10(H10), C11(H11), C12(H12),
 C15(H15), C17(H17), C23(H23), C24(H24), C25(H25), C26(H26), C27(H27), C29(H29),
  C30(H30), C31(H31), C32(H32), C33(H33), C37(H37), C38(H38), C39(H39),
 C40(H40), C42(H42), C43(H43), C44(H44), C45(H45), C48(H48), C50(H50), C56(H56),
  C57(H57), C58(H58), C59(H59), C60(H60), C62(H62), C63(H63), C64(H64),
 C65(H65), C66(H66), C70(H70), C71(H71), C72(H72), C73(H73), C75(H75), C76(H76),
  C77(H77), C78(H78), C81(H81), C83(H83), C89(H89), C90(H90), C91(H91),
 C92(H92), C93(H93), C95(H95), C96(H96), C97(H97), C98(H98), C99(H99)
2.d Idealised Me refined as rotating group:
 C20(H20A,H20B,H20C), C21(H21A,H21B,H21C), C53(H53A,H53B,H53C), C54(H54A,H54B,
 H54C), C86(H86A,H86B,H86C), C87(H87A,H87B,H87C)
;
_olex2_submission_special_instructions 'No special instructions were received'
_stoe_detector_distance '40.0 mm'
_stoe_detector_pixelsize_x '0.172 mm'
_stoe_detector_pixelsize_y '0.172 mm'
_stoe_detector_size_x '7.0 cm'
_stoe_detector_size_y '8.4 cm'
_stoe_evaluation_integration_a 6.0
_stoe_evaluation_integration_b 0.0
_stoe_evaluation_integration_ems 0.010
_stoe_evaluation_lana_bis_l_even_max -
_stoe_evaluation_lana_bis_l_odd_max -
_stoe_evaluation_lana_bos_l_even_max -
_stoe_evaluation_lana_bos_l_odd_max -
_stoe_evaluation_lana_completeness 97.9
_stoe_evaluation_lana_dxs_max_order 1
_stoe_evaluation_lana_dys_max_order 1
_stoe_evaluation_lana_fs_max_order 3
_stoe_evaluation_lana_max_2theta_available 143.4
_stoe_evaluation_lana_max_2theta_desired 143.4
_stoe_evaluation_lana_mean_redundancy 3.7
_stoe_evaluation_lana_number_refls_after_or 50163
_stoe_evaluation_lana_number_refls_outliers 0
_stoe_evaluation_lana_number_refls_total 63541
_stoe_evaluation_lana_number_refls_unique 13670
_stoe_evaluation_lana_number_refls_written 50163
_stoe_evaluation_lana_or_c1 0.035
_stoe_evaluation_lana_or_c2 0
_stoe_evaluation_lana_or_c3 0
_stoe_evaluation_lana_or_c4 0.7
_stoe_evaluation_lana_point_group 2/m
_stoe_evaluation_lana_table
;
#----------------------------------------------------------------------------
2Theta          11.9   27.5   43.1   58.7   74.3   89.9  105.5  121.1  136.7
#----------------------------------------------------------------------------
<Resolution>    2.42   3.10   0.00   0.00   1.62   0.00   0.00   1.89   5.16
N(total)         182   1097   2989   6724  14626  14240  10333   9581   3769
<Redundancy>     1.9    2.5    3.2    3.6    5.2    4.6    2.9    2.6    1.7
Complet. [%%]       -      -      -      -      -      -      -      -      -
<I/sigma>    16967.522334.728036.428345.822038.013654.1 8144.5 7818.5 2033.5
R(int)         0.000  0.000  0.000  0.000  0.000  0.000  0.000  0.000  0.000
#----------------------------------------------------------------------------
;
_stoe_measurement_identifier sv1216
_stoe_measurement_max_exposure_per_frame '60.0 s'
_stoe_measurement_mean_exposure_per_frame '60.0 s'
_stoe_measurement_min_exposure_per_frame '60.0 s'
_stoe_measurement_total_exposure_time '24.9 h'
_stoe_measurement_total_frame_number 1492
_stoe_measurement_total_run_number 28
_stoe_measurement_tube_power '30.0 W'

loop_
_space_group_symop_operation_xyz
'x, y, z'
'-x, y+1/2, -z+1/2'
'-x, -y, -z'
'x, -y-1/2, z-1/2'

loop_
_atom_site_label
_atom_site_type_symbol
_atom_site_fract_x
_atom_site_fract_y
_atom_site_fract_z
_atom_site_U_iso_or_equiv
_atom_site_adp_type
_atom_site_occupancy
_atom_site_site_symmetry_order
_atom_site_calc_flag
_atom_site_refinement_flags_posn
_atom_site_refinement_flags_adp
_atom_site_refinement_flags_occupancy
_atom_site_disorder_assembly
_atom_site_disorder_group
Fe1 Fe 0.52828(2) 0.00326(2) 0.89027(2) 0.01073(7) Uani 1 1 d . . . . .
N1 N 0.42811(6) 0.04544(12) 0.81938(6) 0.0130(3) Uani 1 1 d . . . . .
C1 C 0.44398(7) 0.16661(14) 0.81867(7) 0.0127(4) Uani 1 1 d . . . . .
H1 H 0.4764 0.1722 0.7971 0.015 Uiso 1 1 calc R U . . .
C2 C 0.45782(7) 0.22026(14) 0.87698(7) 0.0113(3) Uani 1 1 d . . . . .
C3 C 0.50957(7) 0.16680(14) 0.90147(7) 0.0120(3) Uani 1 1 d . . . . .
C4 C 0.51705(7) 0.11122(14) 0.95417(7) 0.0127(3) Uani 1 1 d . . . . .
H4 H 0.4913 0.1052 0.9808 0.015 Uiso 1 1 calc R U . . .
C5 C 0.57021(7) 0.06684(15) 0.95902(8) 0.0152(4) Uani 1 1 d . . . . .
H5 H 0.5849 0.0267 0.9891 0.018 Uiso 1 1 calc R U . . .
C6 C 0.59669(7) 0.09448(15) 0.91019(8) 0.0156(4) Uani 1 1 d . . . . .
H6 H 0.6320 0.0763 0.9027 0.019 Uiso 1 1 calc R U . . .
C7 C 0.55998(7) 0.15495(15) 0.87437(8) 0.0137(4) Uani 1 1 d . . . . .
H7 H 0.5672 0.1823 0.8394 0.016 Uiso 1 1 calc R U . . .
C8 C 0.46640(7) -0.03562(15) 0.83830(7) 0.0134(4) Uani 1 1 d . . . . .
C9 C 0.51587(7) -0.06570(15) 0.81345(8) 0.0145(4) Uani 1 1 d . . . . .
H9 H 0.5281 -0.0385 0.7801 0.017 Uiso 1 1 calc R U . . .
C10 C 0.54278(7) -0.14490(15) 0.84921(8) 0.0161(4) Uani 1 1 d . . . . .
H10 H 0.5760 -0.1778 0.8435 0.019 Uiso 1 1 calc R U . . .
C11 C 0.51015(8) -0.16494(15) 0.89523(8) 0.0165(4) Uani 1 1 d . . . . .
H11 H 0.5184 -0.2130 0.9248 0.020 Uiso 1 1 calc R U . . .
C12 C 0.46293(7) -0.09902(15) 0.88826(7) 0.0140(4) Uani 1 1 d . . . . .
H12 H 0.4346 -0.0973 0.9121 0.017 Uiso 1 1 calc R U . . .
C13 C 0.39390(7) 0.02443(15) 0.77196(7) 0.0128(3) Uani 1 1 d . . . . .
C14 C 0.37507(7) 0.12585(15) 0.74978(8) 0.0139(4) Uani 1 1 d . . . . .
C15 C 0.33963(8) 0.12902(16) 0.70407(8) 0.0178(4) Uani 1 1 d . . . . .
H15 H 0.3275 0.1976 0.6900 0.021 Uiso 1 1 calc R U . . .
C16 C 0.32206(8) 0.02920(17) 0.67915(8) 0.0209(4) Uani 1 1 d . . . . .
C17 C 0.34117(8) -0.07152(16) 0.70198(8) 0.0185(4) Uani 1 1 d . . . . .
H17 H 0.3295 -0.1382 0.6854 0.022 Uiso 1 1 calc R U . . .
C18 C 0.37698(7) -0.07803(15) 0.74856(8) 0.0143(4) Uani 1 1 d . . . . .
C19 C 0.39768(7) 0.22196(15) 0.78391(7) 0.0143(4) Uani 1 1 d . . . . .
H19A H 0.3708 0.2530 0.8075 0.017 Uiso 1 1 calc R U . . .
H19B H 0.4110 0.2810 0.7605 0.017 Uiso 1 1 calc R U . . .
C20 C 0.28341(10) 0.03106(19) 0.62916(10) 0.0321(5) Uani 1 1 d . . . . .
H20A H 0.2528 0.0766 0.6370 0.048 Uiso 1 1 calc R U . . .
H20B H 0.2717 -0.0440 0.6206 0.048 Uiso 1 1 calc R U . . .
H20C H 0.3011 0.0618 0.5980 0.048 Uiso 1 1 calc R U . . .
C21 C 0.39561(8) -0.19207(15) 0.76888(8) 0.0181(4) Uani 1 1 d . . . . .
H21A H 0.4325 -0.2031 0.7600 0.027 Uiso 1 1 calc R U . . .
H21B H 0.3737 -0.2492 0.7512 0.027 Uiso 1 1 calc R U . . .
H21C H 0.3925 -0.1964 0.8083 0.027 Uiso 1 1 calc R U . . .
C22 C 0.41318(7) 0.20875(15) 0.91905(7) 0.0130(4) Uani 1 1 d . . . . .
C23 C 0.36527(7) 0.14901(16) 0.90956(8) 0.0173(4) Uani 1 1 d . . . . .
H23 H 0.3591 0.1114 0.8761 0.021 Uiso 1 1 calc R U . . .
C24 C 0.32658(8) 0.14514(17) 0.94952(9) 0.0225(4) Uani 1 1 d . . . . .
H24 H 0.2946 0.1063 0.9421 0.027 Uiso 1 1 calc R U . . .
C25 C 0.33507(8) 0.19833(18) 0.99995(8) 0.0229(4) Uani 1 1 d . . . . .
H25 H 0.3094 0.1942 1.0268 0.027 Uiso 1 1 calc R U . . .
C26 C 0.38238(8) 0.25801(17) 1.01010(8) 0.0202(4) Uani 1 1 d . . . . .
H26 H 0.3886 0.2939 1.0440 0.024 Uiso 1 1 calc R U . . .
C27 C 0.42050(7) 0.26455(16) 0.96999(8) 0.0158(4) Uani 1 1 d . . . . .
H27 H 0.4515 0.3067 0.9770 0.019 Uiso 1 1 calc R U . . .
C28 C 0.46590(7) 0.34803(15) 0.86564(7) 0.0127(3) Uani 1 1 d . . . . .
C29 C 0.42134(7) 0.41980(15) 0.86398(8) 0.0150(4) Uani 1 1 d . . . . .
H29 H 0.3878 0.3912 0.8722 0.018 Uiso 1 1 calc R U . . .
C30 C 0.42574(8) 0.53254(16) 0.85037(8) 0.0180(4) Uani 1 1 d . . . . .
H30 H 0.3954 0.5781 0.8491 0.022 Uiso 1 1 calc R U . . .
C31 C 0.47565(8) 0.57735(16) 0.83871(8) 0.0178(4) Uani 1 1 d . . . . .
H31 H 0.4788 0.6526 0.8292 0.021 Uiso 1 1 calc R U . . .
C32 C 0.52053(8) 0.50842(16) 0.84145(8) 0.0172(4) Uani 1 1 d . . . . .
H32 H 0.5541 0.5381 0.8345 0.021 Uiso 1 1 calc R U . . .
C33 C 0.51575(7) 0.39507(15) 0.85459(7) 0.0153(4) Uani 1 1 d . . . . .
H33 H 0.5463 0.3499 0.8560 0.018 Uiso 1 1 calc R U . . .
Fe2 Fe 0.14433(2) 0.67480(2) 0.77022(2) 0.01097(7) Uani 1 1 d . . . . .
N2 N 0.24594(6) 0.61753(12) 0.83566(6) 0.0122(3) Uani 1 1 d . . . . .
C34 C 0.22321(7) 0.50185(14) 0.84062(7) 0.0126(4) Uani 1 1 d . . . . .
H34 H 0.1920 0.5078 0.8639 0.015 Uiso 1 1 calc R U . . .
C35 C 0.20312(7) 0.44446(15) 0.78499(7) 0.0122(3) Uani 1 1 d . . . . .
C36 C 0.15264(7) 0.50667(14) 0.76208(7) 0.0120(3) Uani 1 1 d . . . . .
C37 C 0.14589(7) 0.55884(15) 0.70830(7) 0.0125(3) Uani 1 1 d . . . . .
H37 H 0.1703 0.5552 0.6803 0.015 Uiso 1 1 calc R U . . .
C38 C 0.09583(7) 0.61686(15) 0.70495(8) 0.0152(4) Uani 1 1 d . . . . .
H38 H 0.0822 0.6577 0.6746 0.018 Uiso 1 1 calc R U . . .
C39 C 0.07036(7) 0.60166(15) 0.75584(8) 0.0157(4) Uani 1 1 d . . . . .
H39 H 0.0370 0.6303 0.7647 0.019 Uiso 1 1 calc R U . . .
C40 C 0.10508(7) 0.53450(15) 0.79120(8) 0.0139(4) Uani 1 1 d . . . . .
H40 H 0.0981 0.5124 0.8271 0.017 Uiso 1 1 calc R U . . .
C41 C 0.20992(7) 0.70477(14) 0.81850(7) 0.0122(3) Uani 1 1 d . . . . .
C42 C 0.21309(7) 0.76754(15) 0.76839(7) 0.0139(4) Uani 1 1 d . . . . .
H42 H 0.2400 0.7617 0.7429 0.017 Uiso 1 1 calc R U . . .
C43 C 0.16796(8) 0.84052(15) 0.76422(8) 0.0165(4) Uani 1 1 d . . . . .
H43 H 0.1602 0.8908 0.7355 0.020 Uiso 1 1 calc R U . . .
C44 C 0.13652(8) 0.82368(15) 0.81165(8) 0.0168(4) Uani 1 1 d . . . . .
H44 H 0.1046 0.8602 0.8190 0.020 Uiso 1 1 calc R U . . .
C45 C 0.16280(7) 0.74102(15) 0.84570(7) 0.0150(4) Uani 1 1 d . . . . .
H45 H 0.1514 0.7151 0.8796 0.018 Uiso 1 1 calc R U . . .
C46 C 0.28150(7) 0.63486(15) 0.88249(7) 0.0128(3) Uani 1 1 d . . . . .
C47 C 0.29419(7) 0.53229(15) 0.90790(7) 0.0133(4) Uani 1 1 d . . . . .
C48 C 0.32963(7) 0.52582(16) 0.95353(8) 0.0152(4) Uani 1 1 d . . . . .
H48 H 0.3371 0.4569 0.9702 0.018 Uiso 1 1 calc R U . . .
C49 C 0.35416(7) 0.62328(17) 0.97440(8) 0.0175(4) Uani 1 1 d . . . . .
C50 C 0.34164(7) 0.72446(16) 0.94821(8) 0.0162(4) Uani 1 1 d . . . . .
H50 H 0.3581 0.7893 0.9621 0.019 Uiso 1 1 calc R U . . .
C51 C 0.30544(7) 0.73454(15) 0.90195(7) 0.0141(4) Uani 1 1 d . . . . .
C52 C 0.26732(7) 0.43920(15) 0.87487(7) 0.0140(4) Uani 1 1 d . . . . .
H52A H 0.2520 0.3837 0.8990 0.017 Uiso 1 1 calc R U . . .
H52B H 0.2924 0.4026 0.8511 0.017 Uiso 1 1 calc R U . . .
C53 C 0.39355(9) 0.61770(18) 1.02380(9) 0.0262(5) Uani 1 1 d . . . . .
H53A H 0.4132 0.6870 1.0269 0.039 Uiso 1 1 calc R U . . .
H53B H 0.4182 0.5569 1.0190 0.039 Uiso 1 1 calc R U . . .
H53C H 0.3743 0.6057 1.0569 0.039 Uiso 1 1 calc R U . . .
C54 C 0.29599(8) 0.84844(16) 0.87578(8) 0.0179(4) Uani 1 1 d . . . . .
H54A H 0.3024 0.8443 0.8369 0.027 Uiso 1 1 calc R U . . .
H54B H 0.3201 0.9021 0.8932 0.027 Uiso 1 1 calc R U . . .
H54C H 0.2595 0.8712 0.8806 0.027 Uiso 1 1 calc R U . . .
C55 C 0.24387(7) 0.44017(15) 0.73904(7) 0.0125(3) Uani 1 1 d . . . . .
C56 C 0.22910(7) 0.37666(15) 0.69188(8) 0.0151(4) Uani 1 1 d . . . . .
H56 H 0.1956 0.3417 0.6898 0.018 Uiso 1 1 calc R U . . .
C57 C 0.26298(7) 0.36469(16) 0.64836(8) 0.0166(4) Uani 1 1 d . . . . .
H57 H 0.2520 0.3229 0.6173 0.020 Uiso 1 1 calc R U . . .
C58 C 0.31331(7) 0.41508(16) 0.65099(8) 0.0169(4) Uani 1 1 d . . . . .
H58 H 0.3363 0.4070 0.6219 0.020 Uiso 1 1 calc R U . . .
C59 C 0.32890(7) 0.47759(16) 0.69735(8) 0.0181(4) Uani 1 1 d . . . . .
H59 H 0.3627 0.5112 0.6994 0.022 Uiso 1 1 calc R U . . .
C60 C 0.29462(7) 0.49080(15) 0.74104(8) 0.0150(4) Uani 1 1 d . . . . .
H60 H 0.3056 0.5336 0.7717 0.018 Uiso 1 1 calc R U . . .
C61 C 0.19152(7) 0.32106(15) 0.80189(7) 0.0127(4) Uani 1 1 d . . . . .
C62 C 0.14331(8) 0.28868(16) 0.82459(8) 0.0198(4) Uani 1 1 d . . . . .
H62 H 0.1156 0.3407 0.8272 0.024 Uiso 1 1 calc R U . . .
C63 C 0.13613(9) 0.17933(18) 0.84336(9) 0.0274(5) Uani 1 1 d . . . . .
H63 H 0.1036 0.1593 0.8582 0.033 Uiso 1 1 calc R U . . .
C64 C 0.17640(9) 0.10028(16) 0.84031(9) 0.0231(4) Uani 1 1 d . . . . .
H64 H 0.1714 0.0278 0.8535 0.028 Uiso 1 1 calc R U . . .
C65 C 0.22432(8) 0.13042(17) 0.81734(8) 0.0222(4) Uani 1 1 d . . . . .
H65 H 0.2517 0.0778 0.8147 0.027 Uiso 1 1 calc R U . . .
C66 C 0.23157(8) 0.23916(16) 0.79824(8) 0.0176(4) Uani 1 1 d . . . . .
H66 H 0.2639 0.2580 0.7826 0.021 Uiso 1 1 calc R U . . .
Fe3 Fe 0.19261(2) 0.66518(2) 0.55383(2) 0.01192(7) Uani 1 1 d . . . . .
N3 N 0.09239(6) 0.71890(12) 0.48628(6) 0.0139(3) Uani 1 1 d . . . . .
C67 C 0.11119(7) 0.83741(14) 0.48555(7) 0.0125(4) Uani 1 1 d . . . . .
H67 H 0.1431 0.8393 0.4631 0.015 Uiso 1 1 calc R U . . .
C68 C 0.12818(7) 0.88931(14) 0.54342(7) 0.0113(3) Uani 1 1 d . . . . .
C69 C 0.18016(7) 0.83084(15) 0.56526(7) 0.0126(4) Uani 1 1 d . . . . .
C70 C 0.18880(7) 0.77548(15) 0.61784(7) 0.0136(4) Uani 1 1 d . . . . .
H70 H 0.1647 0.7744 0.6462 0.016 Uiso 1 1 calc R U . . .
C71 C 0.24020(7) 0.72257(16) 0.61939(8) 0.0162(4) Uani 1 1 d . . . . .
H71 H 0.2551 0.6804 0.6486 0.019 Uiso 1 1 calc R U . . .
C72 C 0.26474(7) 0.74526(16) 0.56861(8) 0.0169(4) Uani 1 1 d . . . . .
H72 H 0.2986 0.7213 0.5589 0.020 Uiso 1 1 calc R U . . .
C73 C 0.22813(7) 0.81146(15) 0.53505(8) 0.0150(4) Uani 1 1 d . . . . .
H73 H 0.2342 0.8377 0.4996 0.018 Uiso 1 1 calc R U . . .
C74 C 0.12872(7) 0.63276(15) 0.50385(7) 0.0144(4) Uani 1 1 d . . . . .
C75 C 0.17668(8) 0.59797(16) 0.47786(8) 0.0172(4) Uani 1 1 d . . . . .
H75 H 0.1887 0.6238 0.4442 0.021 Uiso 1 1 calc R U . . .
C76 C 0.20260(8) 0.51667(16) 0.51299(8) 0.0200(4) Uani 1 1 d . . . . .
H76 H 0.2350 0.4810 0.5067 0.024 Uiso 1 1 calc R U . . .
C77 C 0.17019(8) 0.49937(16) 0.55951(8) 0.0196(4) Uani 1 1 d . . . . .
H77 H 0.1777 0.4498 0.5886 0.024 Uiso 1 1 calc R U . . .
C78 C 0.12468(8) 0.57042(15) 0.55396(8) 0.0164(4) Uani 1 1 d . . . . .
H78 H 0.0971 0.5756 0.5786 0.020 Uiso 1 1 calc R U . . .
C79 C 0.05477(7) 0.70212(15) 0.44136(7) 0.0131(4) Uani 1 1 d . . . . .
C80 C 0.03842(7) 0.80573(15) 0.41924(7) 0.0137(4) Uani 1 1 d . . . . .
C81 C 0.00019(7) 0.81257(16) 0.37622(8) 0.0160(4) Uani 1 1 d . . . . .
H81 H -0.0101 0.8822 0.3619 0.019 Uiso 1 1 calc R U . . .
C82 C -0.02304(7) 0.71460(17) 0.35430(8) 0.0175(4) Uani 1 1 d . . . . .
C83 C -0.00623(7) 0.61222(16) 0.37679(8) 0.0172(4) Uani 1 1 d . . . . .
H83 H -0.0215 0.5470 0.3619 0.021 Uiso 1 1 calc R U . . .
C84 C 0.03241(7) 0.60167(16) 0.42066(8) 0.0155(4) Uani 1 1 d . . . . .
C85 C 0.06575(7) 0.89879(15) 0.45197(8) 0.0152(4) Uani 1 1 d . . . . .
H85A H 0.0410 0.9348 0.4763 0.018 Uiso 1 1 calc R U . . .
H85B H 0.0803 0.9548 0.4276 0.018 Uiso 1 1 calc R U . . .
C86 C -0.06644(8) 0.72106(18) 0.30843(9) 0.0249(4) Uani 1 1 d . . . . .
H86A H -0.0768 0.6465 0.2972 0.037 Uiso 1 1 calc R U . . .
H86B H -0.0529 0.7608 0.2774 0.037 Uiso 1 1 calc R U . . .
H86C H -0.0971 0.7599 0.3217 0.037 Uiso 1 1 calc R U . . .
C87 C 0.04720(8) 0.48648(16) 0.44245(9) 0.0205(4) Uani 1 1 d . . . . .
H87A H 0.0428 0.4842 0.4818 0.031 Uiso 1 1 calc R U . . .
H87B H 0.0840 0.4705 0.4349 0.031 Uiso 1 1 calc R U . . .
H87C H 0.0242 0.4314 0.4246 0.031 Uiso 1 1 calc R U . . .
C88 C 0.13742(7) 1.01562(15) 0.53110(7) 0.0127(3) Uani 1 1 d . . . . .
C89 C 0.18561(7) 1.05706(16) 0.51139(8) 0.0172(4) Uani 1 1 d . . . . .
H89 H 0.2150 1.0092 0.5089 0.021 Uiso 1 1 calc R U . . .
C90 C 0.19030(8) 1.16860(16) 0.49548(8) 0.0213(4) Uani 1 1 d . . . . .
H90 H 0.2227 1.1944 0.4825 0.026 Uiso 1 1 calc R U . . .
C91 C 0.14722(8) 1.24212(16) 0.49871(8) 0.0217(4) Uani 1 1 d . . . . .
H91 H 0.1503 1.3162 0.4871 0.026 Uiso 1 1 calc R U . . .
C92 C 0.09950(8) 1.20348(16) 0.51957(8) 0.0199(4) Uani 1 1 d . . . . .
H92 H 0.0706 1.2523 0.5229 0.024 Uiso 1 1 calc R U . . .
C93 C 0.09476(7) 1.09210(15) 0.53551(8) 0.0157(4) Uani 1 1 d . . . . .
H93 H 0.0626 1.0674 0.5495 0.019 Uiso 1 1 calc R U . . .
C94 C 0.08512(7) 0.88002(15) 0.58734(7) 0.0132(4) Uani 1 1 d . . . . .
C95 C 0.03590(8) 0.82525(16) 0.57941(8) 0.0188(4) Uani 1 1 d . . . . .
H95 H 0.0276 0.7897 0.5458 0.023 Uiso 1 1 calc R U . . .
C96 C -0.00099(8) 0.82305(17) 0.62113(9) 0.0245(5) Uani 1 1 d . . . . .
H96 H -0.0340 0.7875 0.6148 0.029 Uiso 1 1 calc R U . . .
C97 C 0.01089(8) 0.87317(18) 0.67186(9) 0.0248(5) Uani 1 1 d . . . . .
H97 H -0.0134 0.8694 0.7000 0.030 Uiso 1 1 calc R U . . .
C98 C 0.05938(8) 0.92908(17) 0.68031(8) 0.0210(4) Uani 1 1 d . . . . .
H98 H 0.0676 0.9636 0.7142 0.025 Uiso 1 1 calc R U . . .
C99 C 0.09565(8) 0.93358(16) 0.63827(8) 0.0164(4) Uani 1 1 d . . . . .
H99 H 0.1277 0.9731 0.6441 0.020 Uiso 1 1 calc R U . . .

loop_
_atom_site_aniso_label
_atom_site_aniso_U_11
_atom_site_aniso_U_22
_atom_site_aniso_U_33
_atom_site_aniso_U_23
_atom_site_aniso_U_13
_atom_site_aniso_U_12
Fe1 0.01206(14) 0.00943(14) 0.01061(14) -0.00130(10) -0.00041(10) 0.00040(10)
N1 0.0155(7) 0.0094(7) 0.0139(8) -0.0002(6) -0.0024(6) 0.0000(6)
C1 0.0158(9) 0.0104(9) 0.0122(9) -0.0001(7) 0.0021(7) -0.0008(7)
C2 0.0137(8) 0.0084(8) 0.0118(8) -0.0010(6) -0.0002(7) -0.0005(6)
C3 0.0137(8) 0.0097(8) 0.0127(8) -0.0025(7) 0.0007(7) -0.0016(6)
C4 0.0159(9) 0.0111(8) 0.0111(8) -0.0025(7) 0.0001(7) -0.0002(7)
C5 0.0170(9) 0.0133(9) 0.0150(9) -0.0040(7) -0.0041(7) 0.0000(7)
C6 0.0130(8) 0.0139(9) 0.0197(9) -0.0044(7) -0.0001(7) -0.0012(7)
C7 0.0151(9) 0.0109(8) 0.0153(9) -0.0021(7) 0.0027(7) -0.0020(7)
C8 0.0160(9) 0.0100(8) 0.0139(9) -0.0026(7) -0.0018(7) -0.0024(7)
C9 0.0170(9) 0.0135(9) 0.0130(9) -0.0037(7) -0.0002(7) -0.0014(7)
C10 0.0169(9) 0.0121(9) 0.0190(9) -0.0061(7) -0.0016(7) 0.0021(7)
C11 0.0210(9) 0.0106(9) 0.0173(9) -0.0007(7) -0.0052(7) -0.0002(7)
C12 0.0163(9) 0.0115(9) 0.0140(9) -0.0004(7) -0.0006(7) -0.0028(7)
C13 0.0110(8) 0.0151(9) 0.0122(8) 0.0002(7) 0.0005(7) -0.0004(7)
C14 0.0140(8) 0.0128(9) 0.0149(9) -0.0008(7) 0.0023(7) -0.0009(7)
C15 0.0197(9) 0.0150(9) 0.0185(10) 0.0016(7) -0.0030(8) 0.0029(7)
C16 0.0211(9) 0.0199(10) 0.0213(10) -0.0010(8) -0.0060(8) 0.0009(8)
C17 0.0196(9) 0.0149(9) 0.0205(10) -0.0035(8) -0.0038(8) -0.0022(7)
C18 0.0142(8) 0.0142(9) 0.0144(9) -0.0005(7) 0.0008(7) 0.0014(7)
C19 0.0184(9) 0.0127(9) 0.0115(9) -0.0001(7) -0.0009(7) 0.0006(7)
C20 0.0390(13) 0.0228(11) 0.0326(12) -0.0016(9) -0.0211(10) 0.0010(9)
C21 0.0217(9) 0.0119(9) 0.0202(10) -0.0007(7) -0.0039(8) -0.0006(7)
C22 0.0135(8) 0.0116(8) 0.0138(9) 0.0038(7) 0.0019(7) 0.0036(7)
C23 0.0168(9) 0.0163(9) 0.0190(10) 0.0008(7) 0.0021(7) -0.0001(7)
C24 0.0176(9) 0.0215(10) 0.0289(11) 0.0050(8) 0.0057(8) -0.0016(8)
C25 0.0209(10) 0.0295(11) 0.0190(10) 0.0086(8) 0.0094(8) 0.0065(8)
C26 0.0242(10) 0.0239(10) 0.0127(9) 0.0025(8) 0.0028(8) 0.0094(8)
C27 0.0159(9) 0.0161(9) 0.0155(9) 0.0013(7) 0.0016(7) 0.0045(7)
C28 0.0185(9) 0.0101(8) 0.0095(8) -0.0005(7) 0.0004(7) -0.0010(7)
C29 0.0150(9) 0.0133(9) 0.0167(9) -0.0007(7) 0.0008(7) -0.0007(7)
C30 0.0195(9) 0.0133(9) 0.0211(10) -0.0017(7) -0.0005(8) 0.0042(7)
C31 0.0254(10) 0.0106(9) 0.0171(9) 0.0001(7) -0.0005(8) -0.0016(7)
C32 0.0197(9) 0.0147(9) 0.0173(9) -0.0001(7) 0.0011(8) -0.0040(7)
C33 0.0165(9) 0.0146(9) 0.0148(9) -0.0010(7) 0.0010(7) -0.0012(7)
Fe2 0.01302(14) 0.01054(14) 0.00938(14) -0.00034(10) 0.00062(10) 0.00038(10)
N2 0.0145(7) 0.0100(7) 0.0120(7) -0.0005(6) -0.0020(6) -0.0022(6)
C34 0.0158(8) 0.0103(9) 0.0118(9) 0.0009(7) 0.0019(7) -0.0020(7)
C35 0.0124(8) 0.0120(9) 0.0120(9) 0.0001(7) 0.0000(7) -0.0008(7)
C36 0.0138(8) 0.0106(8) 0.0117(8) -0.0008(7) 0.0005(7) -0.0032(6)
C37 0.0152(8) 0.0124(9) 0.0099(8) -0.0001(7) -0.0002(7) -0.0005(7)
C38 0.0188(9) 0.0140(9) 0.0126(9) -0.0019(7) -0.0034(7) 0.0008(7)
C39 0.0127(8) 0.0162(9) 0.0181(9) -0.0019(7) -0.0010(7) -0.0003(7)
C40 0.0145(8) 0.0146(9) 0.0129(9) -0.0006(7) 0.0022(7) -0.0011(7)
C41 0.0165(9) 0.0099(8) 0.0101(8) -0.0007(6) -0.0009(7) -0.0008(7)
C42 0.0174(9) 0.0122(9) 0.0120(9) 0.0004(7) 0.0001(7) -0.0026(7)
C43 0.0227(10) 0.0109(9) 0.0154(9) 0.0009(7) -0.0038(7) -0.0007(7)
C44 0.0208(9) 0.0131(9) 0.0164(9) -0.0052(7) -0.0017(7) 0.0029(7)
C45 0.0188(9) 0.0146(9) 0.0117(9) -0.0026(7) 0.0012(7) -0.0009(7)
C46 0.0128(8) 0.0161(9) 0.0098(8) -0.0011(7) 0.0017(7) 0.0001(7)
C47 0.0125(8) 0.0149(9) 0.0127(9) -0.0018(7) 0.0025(7) 0.0013(7)
C48 0.0154(9) 0.0163(9) 0.0139(9) -0.0009(7) 0.0003(7) 0.0034(7)
C49 0.0152(9) 0.0220(10) 0.0151(9) -0.0027(8) -0.0002(7) 0.0026(7)
C50 0.0142(9) 0.0174(9) 0.0170(9) -0.0046(7) 0.0011(7) -0.0015(7)
C51 0.0135(8) 0.0154(9) 0.0136(9) -0.0015(7) 0.0034(7) 0.0001(7)
C52 0.0166(9) 0.0127(9) 0.0126(9) 0.0003(7) -0.0003(7) -0.0003(7)
C53 0.0269(11) 0.0248(11) 0.0257(11) -0.0041(9) -0.0115(9) 0.0017(9)
C54 0.0188(9) 0.0148(9) 0.0200(10) -0.0009(8) -0.0002(8) -0.0041(7)
C55 0.0141(8) 0.0099(8) 0.0136(9) 0.0023(7) 0.0010(7) 0.0025(7)
C56 0.0132(8) 0.0159(9) 0.0162(9) 0.0007(7) 0.0009(7) 0.0018(7)
C57 0.0192(9) 0.0166(9) 0.0140(9) -0.0003(7) 0.0014(7) 0.0044(7)
C58 0.0183(9) 0.0180(10) 0.0150(9) 0.0026(7) 0.0073(7) 0.0043(7)
C59 0.0143(9) 0.0173(9) 0.0229(10) 0.0042(8) 0.0041(8) -0.0005(7)
C60 0.0163(9) 0.0138(9) 0.0150(9) 0.0003(7) 0.0023(7) -0.0002(7)
C61 0.0172(9) 0.0114(9) 0.0094(8) -0.0004(7) -0.0003(7) -0.0029(7)
C62 0.0207(10) 0.0144(9) 0.0247(10) 0.0033(8) 0.0051(8) 0.0000(7)
C63 0.0273(11) 0.0209(11) 0.0350(12) 0.0069(9) 0.0122(9) -0.0047(8)
C64 0.0335(11) 0.0107(9) 0.0250(11) 0.0040(8) 0.0020(9) -0.0040(8)
C65 0.0270(11) 0.0149(10) 0.0246(11) -0.0002(8) 0.0001(8) 0.0028(8)
C66 0.0179(9) 0.0156(9) 0.0191(10) 0.0000(7) 0.0012(7) 0.0008(7)
Fe3 0.01457(14) 0.01126(14) 0.00991(14) -0.00065(10) 0.00037(11) 0.00243(10)
N3 0.0167(7) 0.0097(7) 0.0149(8) -0.0003(6) -0.0032(6) 0.0007(6)
C67 0.0162(9) 0.0106(9) 0.0106(8) -0.0005(7) -0.0004(7) 0.0002(7)
C68 0.0123(8) 0.0102(8) 0.0116(8) -0.0003(7) 0.0007(7) 0.0002(6)
C69 0.0142(8) 0.0116(9) 0.0121(9) -0.0014(7) 0.0003(7) -0.0010(7)
C70 0.0160(9) 0.0136(9) 0.0111(8) -0.0016(7) -0.0001(7) -0.0005(7)
C71 0.0178(9) 0.0165(9) 0.0142(9) 0.0003(7) -0.0020(7) 0.0024(7)
C72 0.0141(9) 0.0182(9) 0.0182(9) 0.0004(7) -0.0001(7) 0.0019(7)
C73 0.0151(9) 0.0164(9) 0.0137(9) 0.0004(7) 0.0036(7) -0.0006(7)
C74 0.0183(9) 0.0102(9) 0.0144(9) -0.0018(7) -0.0021(7) 0.0010(7)
C75 0.0229(10) 0.0157(9) 0.0130(9) -0.0041(7) 0.0012(7) 0.0022(7)
C76 0.0262(10) 0.0145(9) 0.0191(10) -0.0064(8) -0.0019(8) 0.0070(8)
C77 0.0287(11) 0.0111(9) 0.0184(10) 0.0004(7) -0.0050(8) 0.0014(7)
C78 0.0225(9) 0.0118(9) 0.0147(9) -0.0004(7) -0.0010(7) -0.0018(7)
C79 0.0123(8) 0.0162(9) 0.0110(8) -0.0023(7) 0.0013(7) 0.0004(7)
C80 0.0135(8) 0.0166(9) 0.0111(8) -0.0022(7) 0.0023(7) 0.0006(7)
C81 0.0159(9) 0.0175(9) 0.0146(9) 0.0002(7) 0.0006(7) 0.0023(7)
C82 0.0147(9) 0.0233(10) 0.0146(9) -0.0034(7) 0.0012(7) -0.0017(7)
C83 0.0159(9) 0.0179(9) 0.0181(9) -0.0056(8) 0.0029(7) -0.0051(7)
C84 0.0155(9) 0.0159(9) 0.0154(9) -0.0031(7) 0.0032(7) -0.0007(7)
C85 0.0181(9) 0.0129(9) 0.0142(9) -0.0003(7) -0.0040(7) 0.0019(7)
C86 0.0223(10) 0.0271(11) 0.0245(11) -0.0031(9) -0.0068(8) -0.0031(8)
C87 0.0224(10) 0.0146(9) 0.0245(10) -0.0031(8) 0.0008(8) -0.0012(8)
C88 0.0184(9) 0.0123(9) 0.0073(8) -0.0011(7) -0.0005(7) -0.0014(7)
C89 0.0167(9) 0.0173(10) 0.0178(9) -0.0014(7) 0.0033(7) -0.0011(7)
C90 0.0239(10) 0.0189(10) 0.0215(10) -0.0010(8) 0.0052(8) -0.0067(8)
C91 0.0335(11) 0.0117(9) 0.0198(10) 0.0012(8) 0.0017(8) -0.0053(8)
C92 0.0260(10) 0.0132(9) 0.0203(10) -0.0014(7) 0.0003(8) 0.0027(8)
C93 0.0175(9) 0.0153(9) 0.0142(9) -0.0008(7) 0.0013(7) -0.0001(7)
C94 0.0151(9) 0.0113(8) 0.0134(9) 0.0028(7) 0.0033(7) 0.0042(7)
C95 0.0180(9) 0.0146(9) 0.0241(10) 0.0004(8) 0.0056(8) 0.0018(7)
C96 0.0185(10) 0.0195(10) 0.0363(12) 0.0044(9) 0.0119(9) 0.0006(8)
C97 0.0254(10) 0.0238(11) 0.0264(11) 0.0092(9) 0.0154(9) 0.0108(8)
C98 0.0265(10) 0.0232(10) 0.0135(9) 0.0037(8) 0.0039(8) 0.0122(8)
C99 0.0191(9) 0.0165(9) 0.0136(9) 0.0025(7) 0.0008(7) 0.0054(7)

loop_
_atom_type_symbol
_atom_type_description
_atom_type_scat_dispersion_real
_atom_type_scat_dispersion_imag
_atom_type_scat_source
C C 0.0181 0.0091 'International Tables Vol C Tables 4.2.6.8 and 6.1.1.4'
H H 0.0000 0.0000 'International Tables Vol C Tables 4.2.6.8 and 6.1.1.4'
Fe Fe -1.1336 3.1974 'International Tables Vol C Tables 4.2.6.8 and 6.1.1.4'
N N 0.0311 0.0180 'International Tables Vol C Tables 4.2.6.8 and 6.1.1.4'

loop_
_exptl_crystal_face_index_h
_exptl_crystal_face_index_k
_exptl_crystal_face_index_l
_exptl_crystal_face_perp_dist
-2 0 1 0.0460
2 0 -1 0.0500
1 0 2 0.0400
-1 0 -2 0.0330
-5 -3 2 0.2050
3 10 0 0.2710

loop_
_geom_angle_atom_site_label_1
_geom_angle_atom_site_label_2
_geom_angle_atom_site_label_3
_geom_angle
_geom_angle_site_symmetry_1
_geom_angle_site_symmetry_3
_geom_angle_publ_flag
C3 Fe1 C4 41.50(7) . . ?
C3 Fe1 C5 69.54(7) . . ?
C3 Fe1 C6 69.71(7) . . ?
C3 Fe1 C9 118.87(7) . . ?
C3 Fe1 C10 159.00(8) . . ?
C3 Fe1 C11 151.27(8) . . ?
C3 Fe1 C12 113.09(7) . . ?
C4 Fe1 C5 40.63(7) . . ?
C4 Fe1 C6 68.24(7) . . ?
C4 Fe1 C9 157.31(7) . . ?
C4 Fe1 C10 159.44(8) . . ?
C4 Fe1 C11 122.20(8) . . ?
C6 Fe1 C5 40.11(7) . . ?
C6 Fe1 C10 113.80(7) . . ?
C6 Fe1 C11 132.95(8) . . ?
C7 Fe1 C3 41.97(7) . . ?
C7 Fe1 C4 69.26(7) . . ?
C7 Fe1 C5 68.65(7) . . ?
C7 Fe1 C6 40.94(7) . . ?
C7 Fe1 C9 103.48(7) . . ?
C7 Fe1 C10 126.68(8) . . ?
C7 Fe1 C11 166.53(8) . . ?
C7 Fe1 C12 148.56(7) . . ?
C8 Fe1 C3 97.57(7) . . ?
C8 Fe1 C4 119.63(7) . . ?
C8 Fe1 C5 159.74(7) . . ?
C8 Fe1 C6 151.15(8) . . ?
C8 Fe1 C7 112.69(7) . . ?
C8 Fe1 C9 41.73(7) . . ?
C8 Fe1 C10 69.29(7) . . ?
C8 Fe1 C11 69.26(7) . . ?
C8 Fe1 C12 41.55(7) . . ?
C9 Fe1 C5 158.36(7) . . ?
C9 Fe1 C6 121.05(7) . . ?
C9 Fe1 C10 40.67(7) . . ?
C9 Fe1 C11 68.65(7) . . ?
C10 Fe1 C5 127.36(7) . . ?
C11 Fe1 C5 114.49(7) . . ?
C11 Fe1 C10 40.43(8) . . ?
C12 Fe1 C4 105.10(7) . . ?
C12 Fe1 C5 127.95(7) . . ?
C12 Fe1 C6 167.23(7) . . ?
C12 Fe1 C9 69.37(7) . . ?
C12 Fe1 C10 68.42(7) . . ?
C12 Fe1 C11 40.54(7) . . ?
C8 N1 C1 119.11(14) . . ?
C13 N1 C1 108.08(14) . . ?
C13 N1 C8 120.70(15) . . ?
N1 C1 H1 107.1 . . ?
N1 C1 C2 115.46(14) . . ?
N1 C1 C19 103.14(14) . . ?
C2 C1 H1 107.1 . . ?
C19 C1 H1 107.1 . . ?
C19 C1 C2 116.25(14) . . ?
C3 C2 C1 108.91(14) . . ?
C3 C2 C22 109.04(14) . . ?
C3 C2 C28 111.13(14) . . ?
C22 C2 C1 114.70(14) . . ?
C22 C2 C28 107.70(14) . . ?
C28 C2 C1 105.33(14) . . ?
C2 C3 Fe1 122.89(12) . . ?
C4 C3 Fe1 69.73(10) . . ?
C4 C3 C2 127.32(15) . . ?
C4 C3 C7 105.90(15) . . ?
C7 C3 Fe1 68.69(10) . . ?
C7 C3 C2 126.65(16) . . ?
Fe1 C4 H4 126.6 . . ?
C3 C4 Fe1 68.77(10) . . ?
C3 C4 H4 125.5 . . ?
C5 C4 Fe1 70.73(10) . . ?
C5 C4 C3 109.08(16) . . ?
C5 C4 H4 125.5 . . ?
Fe1 C5 H5 127.3 . . ?
C4 C5 Fe1 68.64(10) . . ?
C4 C5 H5 126.0 . . ?
C6 C5 Fe1 69.70(10) . . ?
C6 C5 C4 108.06(16) . . ?
C6 C5 H5 126.0 . . ?
Fe1 C6 H6 127.6 . . ?
C5 C6 Fe1 70.18(10) . . ?
C5 C6 H6 125.9 . . ?
C5 C6 C7 108.29(16) . . ?
C7 C6 Fe1 67.91(10) . . ?
C7 C6 H6 125.9 . . ?
Fe1 C7 H7 125.4 . . ?
C3 C7 Fe1 69.34(10) . . ?
C3 C7 H7 125.7 . . ?
C6 C7 Fe1 71.15(10) . . ?
C6 C7 C3 108.67(16) . . ?
C6 C7 H7 125.7 . . ?
N1 C8 Fe1 122.19(12) . . ?
N1 C8 C9 127.64(16) . . ?
N1 C8 C12 124.55(16) . . ?
C9 C8 Fe1 70.70(10) . . ?
C12 C8 Fe1 70.49(10) . . ?
C12 C8 C9 107.76(16) . . ?
Fe1 C9 H9 127.1 . . ?
C8 C9 Fe1 67.57(10) . . ?
C8 C9 H9 126.3 . . ?
C10 C9 Fe1 70.60(10) . . ?
C10 C9 C8 107.46(16) . . ?
C10 C9 H9 126.3 . . ?
Fe1 C10 H10 127.4 . . ?
C9 C10 Fe1 68.73(10) . . ?
C9 C10 H10 125.8 . . ?
C11 C10 Fe1 69.59(10) . . ?
C11 C10 C9 108.32(16) . . ?
C11 C10 H10 125.8 . . ?
Fe1 C11 H11 127.0 . . ?
C10 C11 Fe1 69.97(10) . . ?
C10 C11 H11 125.9 . . ?
C12 C11 Fe1 68.67(10) . . ?
C12 C11 C10 108.22(16) . . ?
C12 C11 H11 125.9 . . ?
Fe1 C12 H12 126.9 . . ?
C8 C12 Fe1 67.96(10) . . ?
C8 C12 H12 125.9 . . ?
C11 C12 Fe1 70.79(10) . . ?
C11 C12 C8 108.21(16) . . ?
C11 C12 H12 125.9 . . ?
C14 C13 N1 109.67(15) . . ?
C14 C13 C18 120.66(16) . . ?
C18 C13 N1 129.62(16) . . ?
C13 C14 C19 109.74(15) . . ?
C15 C14 C13 121.47(17) . . ?
C15 C14 C19 128.76(17) . . ?
C14 C15 H15 120.1 . . ?
C14 C15 C16 119.87(17) . . ?
C16 C15 H15 120.1 . . ?
C15 C16 C17 117.92(17) . . ?
C15 C16 C20 120.60(18) . . ?
C17 C16 C20 121.48(18) . . ?
C16 C17 H17 118.1 . . ?
C16 C17 C18 123.80(18) . . ?
C18 C17 H17 118.1 . . ?
C13 C18 C17 116.28(16) . . ?
C13 C18 C21 124.76(16) . . ?
C17 C18 C21 118.95(16) . . ?
C1 C19 H19A 111.2 . . ?
C1 C19 H19B 111.2 . . ?
C14 C19 C1 102.98(14) . . ?
C14 C19 H19A 111.2 . . ?
C14 C19 H19B 111.2 . . ?
H19A C19 H19B 109.1 . . ?
C16 C20 H20A 109.5 . . ?
C16 C20 H20B 109.5 . . ?
C16 C20 H20C 109.5 . . ?
H20A C20 H20B 109.5 . . ?
H20A C20 H20C 109.5 . . ?
H20B C20 H20C 109.5 . . ?
C18 C21 H21A 109.5 . . ?
C18 C21 H21B 109.5 . . ?
C18 C21 H21C 109.5 . . ?
H21A C21 H21B 109.5 . . ?
H21A C21 H21C 109.5 . . ?
H21B C21 H21C 109.5 . . ?
C23 C22 C2 124.77(16) . . ?
C23 C22 C27 117.50(16) . . ?
C27 C22 C2 117.72(16) . . ?
C22 C23 H23 119.6 . . ?
C24 C23 C22 120.89(18) . . ?
C24 C23 H23 119.6 . . ?
C23 C24 H24 119.6 . . ?
C25 C24 C23 120.78(19) . . ?
C25 C24 H24 119.6 . . ?
C24 C25 H25 120.4 . . ?
C24 C25 C26 119.11(18) . . ?
C26 C25 H25 120.4 . . ?
C25 C26 H26 119.8 . . ?
C27 C26 C25 120.43(19) . . ?
C27 C26 H26 119.8 . . ?
C22 C27 H27 119.4 . . ?
C26 C27 C22 121.25(18) . . ?
C26 C27 H27 119.4 . . ?
C29 C28 C2 119.53(16) . . ?
C33 C28 C2 123.14(16) . . ?
C33 C28 C29 117.27(16) . . ?
C28 C29 H29 119.1 . . ?
C30 C29 C28 121.83(17) . . ?
C30 C29 H29 119.1 . . ?
C29 C30 H30 120.0 . . ?
C29 C30 C31 119.96(17) . . ?
C31 C30 H30 120.0 . . ?
C30 C31 H31 120.4 . . ?
C32 C31 C30 119.17(17) . . ?
C32 C31 H31 120.4 . . ?
C31 C32 H32 119.7 . . ?
C31 C32 C33 120.58(18) . . ?
C33 C32 H32 119.7 . . ?
C28 C33 H33 119.4 . . ?
C32 C33 C28 121.16(17) . . ?
C32 C33 H33 119.4 . . ?
C36 Fe2 C37 41.61(7) . . ?
C36 Fe2 C38 69.71(7) . . ?
C36 Fe2 C39 70.01(7) . . ?
C36 Fe2 C42 116.41(7) . . ?
C36 Fe2 C43 155.22(7) . . ?
C36 Fe2 C44 156.35(7) . . ?
C37 Fe2 C38 40.66(7) . . ?
C37 Fe2 C39 68.53(7) . . ?
C37 Fe2 C42 107.97(7) . . ?
C37 Fe2 C43 125.58(7) . . ?
C37 Fe2 C44 161.85(7) . . ?
C38 Fe2 C43 115.16(7) . . ?
C39 Fe2 C38 40.34(7) . . ?
C39 Fe2 C43 130.51(8) . . ?
C40 Fe2 C36 41.84(7) . . ?
C40 Fe2 C37 69.29(7) . . ?
C40 Fe2 C38 68.89(7) . . ?
C40 Fe2 C39 41.25(7) . . ?
C40 Fe2 C42 150.79(7) . . ?
C40 Fe2 C43 162.55(7) . . ?
C40 Fe2 C44 122.60(8) . . ?
C40 Fe2 C45 101.02(7) . . ?
C41 Fe2 C36 98.59(7) . . ?
C41 Fe2 C37 120.55(7) . . ?
C41 Fe2 C38 160.51(7) . . ?
C41 Fe2 C39 151.55(7) . . ?
C41 Fe2 C40 113.28(7) . . ?
C41 Fe2 C42 41.42(7) . . ?
C41 Fe2 C43 69.03(7) . . ?
C41 Fe2 C44 69.69(7) . . ?
C41 Fe2 C45 41.89(7) . . ?
C42 Fe2 C38 128.95(7) . . ?
C42 Fe2 C39 166.84(7) . . ?
C42 Fe2 C43 40.47(7) . . ?
C42 Fe2 C44 68.85(7) . . ?
C44 Fe2 C38 126.72(7) . . ?
C44 Fe2 C39 110.27(8) . . ?
C44 Fe2 C43 40.61(8) . . ?
C45 Fe2 C36 117.00(7) . . ?
C45 Fe2 C37 156.33(7) . . ?
C45 Fe2 C38 157.32(8) . . ?
C45 Fe2 C39 119.02(7) . . ?
C45 Fe2 C42 69.52(7) . . ?
C45 Fe2 C43 68.65(7) . . ?
C45 Fe2 C44 40.93(7) . . ?
C41 N2 C34 117.45(14) . . ?
C46 N2 C34 107.14(14) . . ?
C46 N2 C41 119.23(14) . . ?
N2 C34 H34 106.9 . . ?
N2 C34 C35 116.11(14) . . ?
N2 C34 C52 103.10(14) . . ?
C35 C34 H34 106.9 . . ?
C52 C34 H34 106.9 . . ?
C52 C34 C35 116.19(14) . . ?
C36 C35 C34 108.75(14) . . ?
C36 C35 C61 113.02(14) . . ?
C55 C35 C34 115.92(14) . . ?
C55 C35 C36 108.10(14) . . ?
C55 C35 C61 107.08(14) . . ?
C61 C35 C34 104.07(13) . . ?
C35 C36 Fe2 121.78(12) . . ?
C37 C36 Fe2 69.67(10) . . ?
C37 C36 C35 126.24(15) . . ?
C40 C36 Fe2 68.62(10) . . ?
C40 C36 C35 127.58(16) . . ?
C40 C36 C37 105.92(15) . . ?
Fe2 C37 H37 126.8 . . ?
C36 C37 Fe2 68.72(10) . . ?
C36 C37 H37 125.5 . . ?
C38 C37 Fe2 70.57(10) . . ?
C38 C37 C36 109.09(15) . . ?
C38 C37 H37 125.5 . . ?
Fe2 C38 H38 127.4 . . ?
C37 C38 Fe2 68.77(10) . . ?
C37 C38 H38 125.9 . . ?
C39 C38 Fe2 69.49(10) . . ?
C39 C38 C37 108.18(16) . . ?
C39 C38 H38 125.9 . . ?
Fe2 C39 H39 127.4 . . ?
C38 C39 Fe2 70.16(10) . . ?
C38 C39 H39 126.1 . . ?
C38 C39 C40 107.86(16) . . ?
C40 C39 Fe2 67.87(10) . . ?
C40 C39 H39 126.1 . . ?
Fe2 C40 H40 125.6 . . ?
C36 C40 Fe2 69.54(10) . . ?
C36 C40 H40 125.5 . . ?
C39 C40 Fe2 70.88(10) . . ?
C39 C40 C36 108.94(16) . . ?
C39 C40 H40 125.5 . . ?
N2 C41 Fe2 121.87(12) . . ?
N2 C41 C42 124.91(16) . . ?
N2 C41 C45 127.14(16) . . ?
C42 C41 Fe2 70.92(10) . . ?
C42 C41 C45 107.86(16) . . ?
C45 C41 Fe2 69.96(10) . . ?
Fe2 C42 H42 127.0 . . ?
C41 C42 Fe2 67.66(10) . . ?
C41 C42 H42 126.0 . . ?
C43 C42 Fe2 70.84(11) . . ?
C43 C42 C41 107.93(16) . . ?
C43 C42 H42 126.0 . . ?
Fe2 C43 H43 128.1 . . ?
C42 C43 Fe2 68.69(10) . . ?
C42 C43 H43 125.8 . . ?
C42 C43 C44 108.44(16) . . ?
C44 C43 Fe2 69.04(10) . . ?
C44 C43 H43 125.8 . . ?
Fe2 C44 H44 126.7 . . ?
C43 C44 Fe2 70.35(10) . . ?
C43 C44 H44 126.1 . . ?
C45 C44 Fe2 68.40(10) . . ?
C45 C44 C43 107.82(16) . . ?
C45 C44 H44 126.1 . . ?
Fe2 C45 H45 126.7 . . ?
C41 C45 Fe2 68.16(10) . . ?
C41 C45 H45 126.0 . . ?
C44 C45 Fe2 70.67(10) . . ?
C44 C45 C41 107.93(16) . . ?
C44 C45 H45 126.0 . . ?
C47 C46 N2 110.07(15) . . ?
C47 C46 C51 120.66(16) . . ?
C51 C46 N2 129.15(16) . . ?
C46 C47 C52 108.99(15) . . ?
C48 C47 C46 121.50(17) . . ?
C48 C47 C52 129.33(17) . . ?
C47 C48 H48 120.2 . . ?
C47 C48 C49 119.65(18) . . ?
C49 C48 H48 120.2 . . ?
C48 C49 C53 120.42(18) . . ?
C50 C49 C48 118.14(17) . . ?
C50 C49 C53 121.43(18) . . ?
C49 C50 H50 118.1 . . ?
C49 C50 C51 123.85(17) . . ?
C51 C50 H50 118.1 . . ?
C46 C51 C50 116.19(17) . . ?
C46 C51 C54 124.43(16) . . ?
C50 C51 C54 119.36(16) . . ?
C34 C52 H52A 111.3 . . ?
C34 C52 H52B 111.3 . . ?
C47 C52 C34 102.53(14) . . ?
C47 C52 H52A 111.3 . . ?
C47 C52 H52B 111.3 . . ?
H52A C52 H52B 109.2 . . ?
C49 C53 H53A 109.5 . . ?
C49 C53 H53B 109.5 . . ?
C49 C53 H53C 109.5 . . ?
H53A C53 H53B 109.5 . . ?
H53A C53 H53C 109.5 . . ?
H53B C53 H53C 109.5 . . ?
C51 C54 H54A 109.5 . . ?
C51 C54 H54B 109.5 . . ?
C51 C54 H54C 109.5 . . ?
H54A C54 H54B 109.5 . . ?
H54A C54 H54C 109.5 . . ?
H54B C54 H54C 109.5 . . ?
C56 C55 C35 116.51(15) . . ?
C60 C55 C35 125.77(16) . . ?
C60 C55 C56 117.69(16) . . ?
C55 C56 H56 119.1 . . ?
C57 C56 C55 121.70(17) . . ?
C57 C56 H56 119.1 . . ?
C56 C57 H57 120.0 . . ?
C56 C57 C58 119.98(18) . . ?
C58 C57 H57 120.0 . . ?
C57 C58 H58 120.3 . . ?
C59 C58 C57 119.30(17) . . ?
C59 C58 H58 120.3 . . ?
C58 C59 H59 119.6 . . ?
C58 C59 C60 120.86(17) . . ?
C60 C59 H59 119.6 . . ?
C55 C60 H60 119.8 . . ?
C59 C60 C55 120.46(17) . . ?
C59 C60 H60 119.8 . . ?
C62 C61 C35 122.47(16) . . ?
C62 C61 C66 117.30(17) . . ?
C66 C61 C35 120.07(16) . . ?
C61 C62 H62 119.6 . . ?
C63 C62 C61 120.74(18) . . ?
C63 C62 H62 119.6 . . ?
C62 C63 H63 119.4 . . ?
C64 C63 C62 121.13(19) . . ?
C64 C63 H63 119.4 . . ?
C63 C64 H64 120.5 . . ?
C63 C64 C65 119.00(18) . . ?
C65 C64 H64 120.5 . . ?
C64 C65 H65 120.0 . . ?
C64 C65 C66 120.10(19) . . ?
C66 C65 H65 120.0 . . ?
C61 C66 H66 119.1 . . ?
C65 C66 C61 121.71(18) . . ?
C65 C66 H66 119.1 . . ?
C69 Fe3 C70 41.56(7) . . ?
C69 Fe3 C71 69.85(7) . . ?
C69 Fe3 C72 70.09(7) . . ?
C69 Fe3 C75 119.05(8) . . ?
C69 Fe3 C76 159.08(8) . . ?
C69 Fe3 C77 152.30(8) . . ?
C69 Fe3 C78 114.22(7) . . ?
C70 Fe3 C71 40.82(7) . . ?
C70 Fe3 C72 68.70(7) . . ?
C70 Fe3 C76 159.32(8) . . ?
C70 Fe3 C77 123.20(8) . . ?
C71 Fe3 C77 114.66(8) . . ?
C72 Fe3 C71 40.49(7) . . ?
C72 Fe3 C77 132.27(8) . . ?
C73 Fe3 C69 41.97(7) . . ?
C73 Fe3 C70 69.36(7) . . ?
C73 Fe3 C71 68.97(7) . . ?
C73 Fe3 C72 41.16(7) . . ?
C73 Fe3 C75 102.05(8) . . ?
C73 Fe3 C76 125.16(8) . . ?
C73 Fe3 C77 165.41(8) . . ?
C73 Fe3 C78 148.63(8) . . ?
C74 Fe3 C69 98.59(7) . . ?
C74 Fe3 C70 121.54(7) . . ?
C74 Fe3 C71 161.90(7) . . ?
C74 Fe3 C72 149.94(8) . . ?
C74 Fe3 C73 112.22(8) . . ?
C74 Fe3 C75 41.84(7) . . ?
C74 Fe3 C76 69.57(8) . . ?
C74 Fe3 C77 69.07(7) . . ?
C74 Fe3 C78 41.52(7) . . ?
C75 Fe3 C70 158.46(8) . . ?
C75 Fe3 C71 156.06(8) . . ?
C75 Fe3 C72 118.48(8) . . ?
C75 Fe3 C76 40.93(8) . . ?
C75 Fe3 C77 68.77(8) . . ?
C75 Fe3 C78 69.64(8) . . ?
C76 Fe3 C71 125.56(8) . . ?
C76 Fe3 C72 111.24(8) . . ?
C76 Fe3 C77 40.65(8) . . ?
C78 Fe3 C70 106.93(7) . . ?
C78 Fe3 C71 129.47(8) . . ?
C78 Fe3 C72 168.49(7) . . ?
C78 Fe3 C76 68.85(8) . . ?
C78 Fe3 C77 40.47(8) . . ?
C74 N3 C67 119.55(14) . . ?
C79 N3 C67 108.83(14) . . ?
C79 N3 C74 121.18(15) . . ?
N3 C67 H67 106.9 . . ?
N3 C67 C68 115.86(14) . . ?
N3 C67 C85 103.43(14) . . ?
C68 C67 H67 106.9 . . ?
C85 C67 H67 106.9 . . ?
C85 C67 C68 116.28(14) . . ?
C69 C68 C67 108.40(14) . . ?
C69 C68 C88 111.99(14) . . ?
C69 C68 C94 109.26(14) . . ?
C88 C68 C67 104.35(13) . . ?
C94 C68 C67 114.53(14) . . ?
C94 C68 C88 108.29(14) . . ?
C68 C69 Fe3 121.77(12) . . ?
C70 C69 Fe3 69.78(10) . . ?
C70 C69 C68 126.85(16) . . ?
C70 C69 C73 106.11(15) . . ?
C73 C69 Fe3 68.87(10) . . ?
C73 C69 C68 126.80(16) . . ?
Fe3 C70 H70 127.2 . . ?
C69 C70 Fe3 68.66(10) . . ?
C69 C70 H70 125.5 . . ?
C71 C70 Fe3 70.26(10) . . ?
C71 C70 C69 108.98(16) . . ?
C71 C70 H70 125.5 . . ?
Fe3 C71 H71 127.1 . . ?
C70 C71 Fe3 68.92(10) . . ?
C70 C71 H71 125.9 . . ?
C72 C71 Fe3 69.69(11) . . ?
C72 C71 C70 108.23(16) . . ?
C72 C71 H71 125.9 . . ?
Fe3 C72 H72 127.6 . . ?
C71 C72 Fe3 69.82(11) . . ?
C71 C72 H72 126.1 . . ?
C71 C72 C73 107.88(16) . . ?
C73 C72 Fe3 68.10(10) . . ?
C73 C72 H72 126.1 . . ?
Fe3 C73 H73 126.1 . . ?
C69 C73 Fe3 69.16(10) . . ?
C69 C73 H73 125.6 . . ?
C72 C73 Fe3 70.74(11) . . ?
C72 C73 C69 108.80(16) . . ?
C72 C73 H73 125.6 . . ?
N3 C74 Fe3 121.44(12) . . ?
N3 C74 C75 127.54(17) . . ?
N3 C74 C78 124.18(16) . . ?
C75 C74 Fe3 70.34(11) . . ?
C78 C74 Fe3 70.83(11) . . ?
C78 C74 C75 108.16(16) . . ?
Fe3 C75 H75 127.1 . . ?
C74 C75 Fe3 67.83(10) . . ?
C74 C75 H75 126.3 . . ?
C76 C75 Fe3 70.36(11) . . ?
C76 C75 C74 107.47(17) . . ?
C76 C75 H75 126.3 . . ?
Fe3 C76 H76 126.7 . . ?
C75 C76 Fe3 68.71(11) . . ?
C75 C76 H76 126.0 . . ?
C75 C76 C77 108.08(17) . . ?
C77 C76 Fe3 70.16(11) . . ?
C77 C76 H76 126.0 . . ?
Fe3 C77 H77 127.9 . . ?
C76 C77 Fe3 69.18(11) . . ?
C76 C77 H77 125.8 . . ?
C78 C77 Fe3 68.76(11) . . ?
C78 C77 C76 108.48(17) . . ?
C78 C77 H77 125.8 . . ?
Fe3 C78 H78 127.0 . . ?
C74 C78 Fe3 67.65(10) . . ?
C74 C78 H78 126.1 . . ?
C77 C78 Fe3 70.76(11) . . ?
C77 C78 C74 107.79(17) . . ?
C77 C78 H78 126.1 . . ?
C80 C79 N3 109.84(15) . . ?
C80 C79 C84 120.87(16) . . ?
C84 C79 N3 129.21(17) . . ?
C79 C80 C85 109.41(15) . . ?
C81 C80 C79 121.27(17) . . ?
C81 C80 C85 129.19(17) . . ?
C80 C81 H81 120.1 . . ?
C80 C81 C82 119.74(18) . . ?
C82 C81 H81 120.1 . . ?
C81 C82 C86 120.30(18) . . ?
C83 C82 C81 118.21(17) . . ?
C83 C82 C86 121.47(17) . . ?
C82 C83 H83 118.1 . . ?
C82 C83 C84 123.81(17) . . ?
C84 C83 H83 118.1 . . ?
C79 C84 C83 116.10(17) . . ?
C79 C84 C87 124.40(17) . . ?
C83 C84 C87 119.50(17) . . ?
C67 C85 H85A 111.1 . . ?
C67 C85 H85B 111.1 . . ?
C80 C85 C67 103.28(14) . . ?
C80 C85 H85A 111.1 . . ?
C80 C85 H85B 111.1 . . ?
H85A C85 H85B 109.1 . . ?
C82 C86 H86A 109.5 . . ?
C82 C86 H86B 109.5 . . ?
C82 C86 H86C 109.5 . . ?
H86A C86 H86B 109.5 . . ?
H86A C86 H86C 109.5 . . ?
H86B C86 H86C 109.5 . . ?
C84 C87 H87A 109.5 . . ?
C84 C87 H87B 109.5 . . ?
C84 C87 H87C 109.5 . . ?
H87A C87 H87B 109.5 . . ?
H87A C87 H87C 109.5 . . ?
H87B C87 H87C 109.5 . . ?
C89 C88 C68 122.90(16) . . ?
C89 C88 C93 117.26(17) . . ?
C93 C88 C68 119.65(16) . . ?
C88 C89 H89 119.5 . . ?
C90 C89 C88 120.99(18) . . ?
C90 C89 H89 119.5 . . ?
C89 C90 H90 119.6 . . ?
C91 C90 C89 120.87(18) . . ?
C91 C90 H90 119.6 . . ?
C90 C91 H91 120.5 . . ?
C92 C91 C90 119.05(18) . . ?
C92 C91 H91 120.5 . . ?
C91 C92 H92 119.9 . . ?
C93 C92 C91 120.13(18) . . ?
C93 C92 H92 119.9 . . ?
C88 C93 H93 119.2 . . ?
C92 C93 C88 121.65(17) . . ?
C92 C93 H93 119.2 . . ?
C95 C94 C68 124.85(16) . . ?
C95 C94 C99 117.62(17) . . ?
C99 C94 C68 117.50(16) . . ?
C94 C95 H95 119.6 . . ?
C96 C95 C94 120.85(19) . . ?
C96 C95 H95 119.6 . . ?
C95 C96 H96 119.6 . . ?
C97 C96 C95 120.70(19) . . ?
C97 C96 H96 119.6 . . ?
C96 C97 H97 120.4 . . ?
C96 C97 C98 119.26(18) . . ?
C98 C97 H97 120.4 . . ?
C97 C98 H98 120.0 . . ?
C97 C98 C99 120.06(19) . . ?
C99 C98 H98 120.0 . . ?
C94 C99 H99 119.3 . . ?
C98 C99 C94 121.45(19) . . ?
C98 C99 H99 119.3 . . ?

loop_
_geom_bond_atom_site_label_1
_geom_bond_atom_site_label_2
_geom_bond_distance
_geom_bond_site_symmetry_2
_geom_bond_publ_flag
Fe1 C3 2.0239(17) . ?
Fe1 C4 2.0367(18) . ?
Fe1 C5 2.0644(18) . ?
Fe1 C6 2.0581(18) . ?
Fe1 C7 2.0151(18) . ?
Fe1 C8 1.9966(18) . ?
Fe1 C9 2.0387(18) . ?
Fe1 C10 2.0634(18) . ?
Fe1 C11 2.0583(18) . ?
Fe1 C12 2.0304(18) . ?
N1 C1 1.497(2) . ?
N1 C8 1.418(2) . ?
N1 C13 1.418(2) . ?
C1 H1 0.9800 . ?
C1 C2 1.570(2) . ?
C1 C19 1.543(2) . ?
C2 C3 1.531(2) . ?
C2 C22 1.543(2) . ?
C2 C28 1.561(2) . ?
C3 C4 1.439(2) . ?
C3 C7 1.447(2) . ?
C4 H4 0.9300 . ?
C4 C5 1.424(2) . ?
C5 H5 0.9300 . ?
C5 C6 1.414(3) . ?
C6 H6 0.9300 . ?
C6 C7 1.425(3) . ?
C7 H7 0.9300 . ?
C8 C9 1.438(2) . ?
C8 C12 1.429(2) . ?
C9 H9 0.9300 . ?
C9 C10 1.426(3) . ?
C10 H10 0.9300 . ?
C10 C11 1.424(3) . ?
C11 H11 0.9300 . ?
C11 C12 1.417(3) . ?
C12 H12 0.9300 . ?
C13 C14 1.394(3) . ?
C13 C18 1.402(3) . ?
C14 C15 1.382(3) . ?
C14 C19 1.505(2) . ?
C15 H15 0.9300 . ?
C15 C16 1.394(3) . ?
C16 C17 1.395(3) . ?
C16 C20 1.509(3) . ?
C17 H17 0.9300 . ?
C17 C18 1.405(3) . ?
C18 C21 1.510(2) . ?
C19 H19A 0.9700 . ?
C19 H19B 0.9700 . ?
C20 H20A 0.9600 . ?
C20 H20B 0.9600 . ?
C20 H20C 0.9600 . ?
C21 H21A 0.9600 . ?
C21 H21B 0.9600 . ?
C21 H21C 0.9600 . ?
C22 C23 1.398(3) . ?
C22 C27 1.402(3) . ?
C23 H23 0.9300 . ?
C23 C24 1.393(3) . ?
C24 H24 0.9300 . ?
C24 C25 1.380(3) . ?
C25 H25 0.9300 . ?
C25 C26 1.387(3) . ?
C26 H26 0.9300 . ?
C26 C27 1.387(3) . ?
C27 H27 0.9300 . ?
C28 C29 1.399(2) . ?
C28 C33 1.397(3) . ?
C29 H29 0.9300 . ?
C29 C30 1.388(3) . ?
C30 H30 0.9300 . ?
C30 C31 1.391(3) . ?
C31 H31 0.9300 . ?
C31 C32 1.385(3) . ?
C32 H32 0.9300 . ?
C32 C33 1.393(3) . ?
C33 H33 0.9300 . ?
Fe2 C36 2.0238(18) . ?
Fe2 C37 2.0365(18) . ?
Fe2 C38 2.0603(18) . ?
Fe2 C39 2.0515(18) . ?
Fe2 C40 2.0114(18) . ?
Fe2 C41 1.9950(18) . ?
Fe2 C42 2.0383(18) . ?
Fe2 C43 2.0666(18) . ?
Fe2 C44 2.0492(18) . ?
Fe2 C45 2.0192(18) . ?
N2 C34 1.496(2) . ?
N2 C41 1.422(2) . ?
N2 C46 1.419(2) . ?
C34 H34 0.9800 . ?
C34 C35 1.569(2) . ?
C34 C52 1.538(2) . ?
C35 C36 1.540(2) . ?
C35 C55 1.536(2) . ?
C35 C61 1.556(2) . ?
C36 C37 1.442(2) . ?
C36 C40 1.441(2) . ?
C37 H37 0.9300 . ?
C37 C38 1.424(2) . ?
C38 H38 0.9300 . ?
C38 C39 1.418(3) . ?
C39 H39 0.9300 . ?
C39 C40 1.432(3) . ?
C40 H40 0.9300 . ?
C41 C42 1.427(2) . ?
C41 C45 1.435(2) . ?
C42 H42 0.9300 . ?
C42 C43 1.420(3) . ?
C43 H43 0.9300 . ?
C43 C44 1.428(3) . ?
C44 H44 0.9300 . ?
C44 C45 1.423(3) . ?
C45 H45 0.9300 . ?
C46 C47 1.397(3) . ?
C46 C51 1.400(3) . ?
C47 C48 1.382(3) . ?
C47 C52 1.505(2) . ?
C48 H48 0.9300 . ?
C48 C49 1.395(3) . ?
C49 C50 1.390(3) . ?
C49 C53 1.511(3) . ?
C50 H50 0.9300 . ?
C50 C51 1.408(3) . ?
C51 C54 1.511(3) . ?
C52 H52A 0.9700 . ?
C52 H52B 0.9700 . ?
C53 H53A 0.9600 . ?
C53 H53B 0.9600 . ?
C53 H53C 0.9600 . ?
C54 H54A 0.9600 . ?
C54 H54B 0.9600 . ?
C54 H54C 0.9600 . ?
C55 C56 1.402(3) . ?
C55 C60 1.398(2) . ?
C56 H56 0.9300 . ?
C56 C57 1.383(3) . ?
C57 H57 0.9300 . ?
C57 C58 1.388(3) . ?
C58 H58 0.9300 . ?
C58 C59 1.385(3) . ?
C59 H59 0.9300 . ?
C59 C60 1.394(3) . ?
C60 H60 0.9300 . ?
C61 C62 1.395(3) . ?
C61 C66 1.400(3) . ?
C62 H62 0.9300 . ?
C62 C63 1.393(3) . ?
C63 H63 0.9300 . ?
C63 C64 1.379(3) . ?
C64 H64 0.9300 . ?
C64 C65 1.384(3) . ?
C65 H65 0.9300 . ?
C65 C66 1.389(3) . ?
C66 H66 0.9300 . ?
Fe3 C69 2.0183(18) . ?
Fe3 C70 2.0334(18) . ?
Fe3 C71 2.0512(19) . ?
Fe3 C72 2.0495(19) . ?
Fe3 C73 2.0144(19) . ?
Fe3 C74 1.9899(18) . ?
Fe3 C75 2.0235(19) . ?
Fe3 C76 2.0455(19) . ?
Fe3 C77 2.0585(19) . ?
Fe3 C78 2.0322(19) . ?
N3 C67 1.487(2) . ?
N3 C74 1.420(2) . ?
N3 C79 1.415(2) . ?
C67 H67 0.9800 . ?
C67 C68 1.568(2) . ?
C67 C85 1.545(2) . ?
C68 C69 1.541(2) . ?
C68 C88 1.553(2) . ?
C68 C94 1.544(2) . ?
C69 C70 1.438(2) . ?
C69 C73 1.444(2) . ?
C70 H70 0.9300 . ?
C70 C71 1.425(3) . ?
C71 H71 0.9300 . ?
C71 C72 1.419(3) . ?
C72 H72 0.9300 . ?
C72 C73 1.429(3) . ?
C73 H73 0.9300 . ?
C74 C75 1.433(3) . ?
C74 C78 1.426(3) . ?
C75 H75 0.9300 . ?
C75 C76 1.423(3) . ?
C76 H76 0.9300 . ?
C76 C77 1.426(3) . ?
C77 H77 0.9300 . ?
C77 C78 1.415(3) . ?
C78 H78 0.9300 . ?
C79 C80 1.398(3) . ?
C79 C84 1.402(3) . ?
C80 C81 1.379(3) . ?
C80 C85 1.506(2) . ?
C81 H81 0.9300 . ?
C81 C82 1.396(3) . ?
C82 C83 1.392(3) . ?
C82 C86 1.514(3) . ?
C83 H83 0.9300 . ?
C83 C84 1.404(3) . ?
C84 C87 1.509(3) . ?
C85 H85A 0.9700 . ?
C85 H85B 0.9700 . ?
C86 H86A 0.9600 . ?
C86 H86B 0.9600 . ?
C86 H86C 0.9600 . ?
C87 H87A 0.9600 . ?
C87 H87B 0.9600 . ?
C87 H87C 0.9600 . ?
C88 C89 1.399(3) . ?
C88 C93 1.406(3) . ?
C89 H89 0.9300 . ?
C89 C90 1.389(3) . ?
C90 H90 0.9300 . ?
C90 C91 1.389(3) . ?
C91 H91 0.9300 . ?
C91 C92 1.388(3) . ?
C92 H92 0.9300 . ?
C92 C93 1.388(3) . ?
C93 H93 0.9300 . ?
C94 C95 1.393(3) . ?
C94 C99 1.399(3) . ?
C95 H95 0.9300 . ?
C95 C96 1.392(3) . ?
C96 H96 0.9300 . ?
C96 C97 1.382(3) . ?
C97 H97 0.9300 . ?
C97 C98 1.385(3) . ?
C98 H98 0.9300 . ?
C98 C99 1.388(3) . ?
C99 H99 0.9300 . ?

loop_
_geom_torsion_atom_site_label_1
_geom_torsion_atom_site_label_2
_geom_torsion_atom_site_label_3
_geom_torsion_atom_site_label_4
_geom_torsion
_geom_torsion_site_symmetry_1
_geom_torsion_site_symmetry_2
_geom_torsion_site_symmetry_3
_geom_torsion_site_symmetry_4
_geom_torsion_publ_flag
Fe1 C3 C4 C5 59.40(12) . . . . ?
Fe1 C3 C7 C6 -60.54(12) . . . . ?
Fe1 C4 C5 C6 58.71(13) . . . . ?
Fe1 C5 C6 C7 57.32(12) . . . . ?
Fe1 C6 C7 C3 59.41(12) . . . . ?
Fe1 C8 C9 C10 59.56(12) . . . . ?
Fe1 C8 C12 C11 -59.55(13) . . . . ?
Fe1 C9 C10 C11 58.47(13) . . . . ?
Fe1 C10 C11 C12 58.16(13) . . . . ?
Fe1 C11 C12 C8 57.80(12) . . . . ?
N1 C1 C2 C3 67.50(18) . . . . ?
N1 C1 C2 C22 -55.0(2) . . . . ?
N1 C1 C2 C28 -173.22(14) . . . . ?
N1 C1 C19 C14 -23.41(17) . . . . ?
N1 C8 C9 Fe1 116.28(18) . . . . ?
N1 C8 C9 C10 175.85(17) . . . . ?
N1 C8 C12 Fe1 -116.25(17) . . . . ?
N1 C8 C12 C11 -175.80(16) . . . . ?
N1 C13 C14 C15 -178.16(16) . . . . ?
N1 C13 C14 C19 0.0(2) . . . . ?
N1 C13 C18 C17 177.95(17) . . . . ?
N1 C13 C18 C21 -3.8(3) . . . . ?
C1 N1 C8 Fe1 24.6(2) . . . . ?
C1 N1 C8 C9 -65.0(2) . . . . ?
C1 N1 C8 C12 111.97(19) . . . . ?
C1 N1 C13 C14 -16.08(19) . . . . ?
C1 N1 C13 C18 166.46(18) . . . . ?
C1 C2 C3 Fe1 -35.72(19) . . . . ?
C1 C2 C3 C4 -124.24(18) . . . . ?
C1 C2 C3 C7 50.9(2) . . . . ?
C1 C2 C22 C23 4.7(2) . . . . ?
C1 C2 C22 C27 -173.63(15) . . . . ?
C1 C2 C28 C29 86.63(19) . . . . ?
C1 C2 C28 C33 -90.64(19) . . . . ?
C2 C1 C19 C14 -150.80(15) . . . . ?
C2 C3 C4 Fe1 116.51(17) . . . . ?
C2 C3 C4 C5 175.91(16) . . . . ?
C2 C3 C7 Fe1 -115.86(17) . . . . ?
C2 C3 C7 C6 -176.40(16) . . . . ?
C2 C22 C23 C24 -178.55(17) . . . . ?
C2 C22 C27 C26 -179.73(16) . . . . ?
C2 C28 C29 C30 -175.58(17) . . . . ?
C2 C28 C33 C32 176.14(17) . . . . ?
C3 C2 C22 C23 -117.76(19) . . . . ?
C3 C2 C22 C27 63.95(19) . . . . ?
C3 C2 C28 C29 -155.58(16) . . . . ?
C3 C2 C28 C33 27.2(2) . . . . ?
C3 C4 C5 Fe1 -58.21(12) . . . . ?
C3 C4 C5 C6 0.5(2) . . . . ?
C4 C3 C7 Fe1 60.15(11) . . . . ?
C4 C3 C7 C6 -0.39(19) . . . . ?
C4 C5 C6 Fe1 -58.05(12) . . . . ?
C4 C5 C6 C7 -0.7(2) . . . . ?
C5 C6 C7 Fe1 -58.71(13) . . . . ?
C5 C6 C7 C3 0.7(2) . . . . ?
C7 C3 C4 Fe1 -59.47(11) . . . . ?
C7 C3 C4 C5 -0.07(19) . . . . ?
C8 N1 C1 C2 -64.6(2) . . . . ?
C8 N1 C1 C19 167.50(15) . . . . ?
C8 N1 C13 C14 -158.18(16) . . . . ?
C8 N1 C13 C18 24.4(3) . . . . ?
C8 C9 C10 Fe1 -57.66(12) . . . . ?
C8 C9 C10 C11 0.8(2) . . . . ?
C9 C8 C12 Fe1 61.21(12) . . . . ?
C9 C8 C12 C11 1.7(2) . . . . ?
C9 C10 C11 Fe1 -57.94(13) . . . . ?
C9 C10 C11 C12 0.2(2) . . . . ?
C10 C11 C12 Fe1 -58.96(13) . . . . ?
C10 C11 C12 C8 -1.2(2) . . . . ?
C12 C8 C9 Fe1 -61.07(12) . . . . ?
C12 C8 C9 C10 -1.5(2) . . . . ?
C13 N1 C1 C2 152.59(14) . . . . ?
C13 N1 C1 C19 24.69(17) . . . . ?
C13 N1 C8 Fe1 162.65(13) . . . . ?
C13 N1 C8 C9 73.1(2) . . . . ?
C13 N1 C8 C12 -110.0(2) . . . . ?
C13 C14 C15 C16 -0.1(3) . . . . ?
C13 C14 C19 C1 15.16(19) . . . . ?
C14 C13 C18 C17 0.7(3) . . . . ?
C14 C13 C18 C21 179.02(17) . . . . ?
C14 C15 C16 C17 0.3(3) . . . . ?
C14 C15 C16 C20 -179.93(19) . . . . ?
C15 C14 C19 C1 -166.82(18) . . . . ?
C15 C16 C17 C18 0.1(3) . . . . ?
C16 C17 C18 C13 -0.6(3) . . . . ?
C16 C17 C18 C21 -178.95(18) . . . . ?
C18 C13 C14 C15 -0.4(3) . . . . ?
C18 C13 C14 C19 177.76(16) . . . . ?
C19 C1 C2 C3 -171.47(14) . . . . ?
C19 C1 C2 C22 66.0(2) . . . . ?
C19 C1 C2 C28 -52.19(19) . . . . ?
C19 C14 C15 C16 -177.91(18) . . . . ?
C20 C16 C17 C18 -179.7(2) . . . . ?
C22 C2 C3 Fe1 90.11(16) . . . . ?
C22 C2 C3 C4 1.6(2) . . . . ?
C22 C2 C3 C7 176.77(16) . . . . ?
C22 C2 C28 C29 -36.2(2) . . . . ?
C22 C2 C28 C33 146.52(17) . . . . ?
C22 C23 C24 C25 -1.3(3) . . . . ?
C23 C22 C27 C26 1.9(3) . . . . ?
C23 C24 C25 C26 1.3(3) . . . . ?
C24 C25 C26 C27 0.3(3) . . . . ?
C25 C26 C27 C22 -1.9(3) . . . . ?
C27 C22 C23 C24 -0.3(3) . . . . ?
C28 C2 C3 Fe1 -151.32(12) . . . . ?
C28 C2 C3 C4 120.16(18) . . . . ?
C28 C2 C3 C7 -64.7(2) . . . . ?
C28 C2 C22 C23 121.55(18) . . . . ?
C28 C2 C22 C27 -56.7(2) . . . . ?
C28 C29 C30 C31 -1.0(3) . . . . ?
C29 C28 C33 C32 -1.2(3) . . . . ?
C29 C30 C31 C32 -0.7(3) . . . . ?
C30 C31 C32 C33 1.3(3) . . . . ?
C31 C32 C33 C28 -0.4(3) . . . . ?
C33 C28 C29 C30 1.9(3) . . . . ?
Fe2 C36 C37 C38 -59.17(13) . . . . ?
Fe2 C36 C40 C39 60.15(13) . . . . ?
Fe2 C37 C38 C39 -58.45(13) . . . . ?
Fe2 C38 C39 C40 -57.53(12) . . . . ?
Fe2 C39 C40 C36 -59.32(12) . . . . ?
Fe2 C41 C42 C43 59.61(13) . . . . ?
Fe2 C41 C45 C44 -59.69(13) . . . . ?
Fe2 C42 C43 C44 57.67(13) . . . . ?
Fe2 C43 C44 C45 58.31(12) . . . . ?
Fe2 C44 C45 C41 58.13(12) . . . . ?
N2 C34 C35 C36 -68.74(18) . . . . ?
N2 C34 C35 C55 53.2(2) . . . . ?
N2 C34 C35 C61 170.54(14) . . . . ?
N2 C34 C52 C47 27.16(17) . . . . ?
N2 C41 C42 Fe2 116.09(17) . . . . ?
N2 C41 C42 C43 175.70(16) . . . . ?
N2 C41 C45 Fe2 -115.38(18) . . . . ?
N2 C41 C45 C44 -175.08(16) . . . . ?
N2 C46 C47 C48 177.88(16) . . . . ?
N2 C46 C47 C52 2.4(2) . . . . ?
N2 C46 C51 C50 -176.57(17) . . . . ?
N2 C46 C51 C54 1.7(3) . . . . ?
C34 N2 C41 Fe2 -28.3(2) . . . . ?
C34 N2 C41 C42 -116.24(19) . . . . ?
C34 N2 C41 C45 59.7(2) . . . . ?
C34 N2 C46 C47 15.98(19) . . . . ?
C34 N2 C46 C51 -167.97(17) . . . . ?
C34 C35 C36 Fe2 35.71(18) . . . . ?
C34 C35 C36 C37 122.69(18) . . . . ?
C34 C35 C36 C40 -50.6(2) . . . . ?
C34 C35 C55 C56 172.02(15) . . . . ?
C34 C35 C55 C60 -5.8(2) . . . . ?
C34 C35 C61 C62 83.0(2) . . . . ?
C34 C35 C61 C66 -92.39(19) . . . . ?
C35 C34 C52 C47 155.34(14) . . . . ?
C35 C36 C37 Fe2 -115.14(17) . . . . ?
C35 C36 C37 C38 -174.31(16) . . . . ?
C35 C36 C40 Fe2 114.36(17) . . . . ?
C35 C36 C40 C39 174.51(16) . . . . ?
C35 C55 C56 C57 -178.60(16) . . . . ?
C35 C55 C60 C59 177.71(17) . . . . ?
C35 C61 C62 C63 -174.73(18) . . . . ?
C35 C61 C66 C65 174.43(17) . . . . ?
C36 C35 C55 C56 -65.65(19) . . . . ?
C36 C35 C55 C60 116.51(19) . . . . ?
C36 C35 C61 C62 -34.8(2) . . . . ?
C36 C35 C61 C66 149.80(17) . . . . ?
C36 C37 C38 Fe2 58.04(12) . . . . ?
C36 C37 C38 C39 -0.4(2) . . . . ?
C37 C36 C40 Fe2 -60.02(12) . . . . ?
C37 C36 C40 C39 0.1(2) . . . . ?
C37 C38 C39 Fe2 58.01(13) . . . . ?
C37 C38 C39 C40 0.5(2) . . . . ?
C38 C39 C40 Fe2 58.94(13) . . . . ?
C38 C39 C40 C36 -0.4(2) . . . . ?
C40 C36 C37 Fe2 59.34(12) . . . . ?
C40 C36 C37 C38 0.17(19) . . . . ?
C41 N2 C34 C35 67.4(2) . . . . ?
C41 N2 C34 C52 -164.39(14) . . . . ?
C41 N2 C46 C47 152.47(15) . . . . ?
C41 N2 C46 C51 -31.5(3) . . . . ?
C41 C42 C43 Fe2 -57.64(12) . . . . ?
C41 C42 C43 C44 0.0(2) . . . . ?
C42 C41 C45 Fe2 61.11(12) . . . . ?
C42 C41 C45 C44 1.4(2) . . . . ?
C42 C43 C44 Fe2 -57.46(13) . . . . ?
C42 C43 C44 C45 0.8(2) . . . . ?
C43 C44 C45 Fe2 -59.52(13) . . . . ?
C43 C44 C45 C41 -1.4(2) . . . . ?
C45 C41 C42 Fe2 -60.50(12) . . . . ?
C45 C41 C42 C43 -0.9(2) . . . . ?
C46 N2 C34 C35 -155.23(15) . . . . ?
C46 N2 C34 C52 -27.00(17) . . . . ?
C46 N2 C41 Fe2 -160.43(12) . . . . ?
C46 N2 C41 C42 111.6(2) . . . . ?
C46 N2 C41 C45 -72.5(2) . . . . ?
C46 C47 C48 C49 -1.1(3) . . . . ?
C46 C47 C52 C34 -18.93(19) . . . . ?
C47 C46 C51 C50 -0.9(2) . . . . ?
C47 C46 C51 C54 177.39(17) . . . . ?
C47 C48 C49 C50 0.2(3) . . . . ?
C47 C48 C49 C53 -179.22(17) . . . . ?
C48 C47 C52 C34 166.08(18) . . . . ?
C48 C49 C50 C51 0.3(3) . . . . ?
C49 C50 C51 C46 0.0(3) . . . . ?
C49 C50 C51 C54 -178.33(17) . . . . ?
C51 C46 C47 C48 1.4(3) . . . . ?
C51 C46 C47 C52 -174.02(16) . . . . ?
C52 C34 C35 C36 169.77(14) . . . . ?
C52 C34 C35 C55 -68.2(2) . . . . ?
C52 C34 C35 C61 49.05(19) . . . . ?
C52 C47 C48 C49 173.37(18) . . . . ?
C53 C49 C50 C51 179.73(18) . . . . ?
C55 C35 C36 Fe2 -90.91(16) . . . . ?
C55 C35 C36 C37 -3.9(2) . . . . ?
C55 C35 C36 C40 -177.22(16) . . . . ?
C55 C35 C61 C62 -153.71(17) . . . . ?
C55 C35 C61 C66 30.9(2) . . . . ?
C55 C56 C57 C58 0.8(3) . . . . ?
C56 C55 C60 C59 -0.1(3) . . . . ?
C56 C57 C58 C59 -0.3(3) . . . . ?
C57 C58 C59 C60 -0.3(3) . . . . ?
C58 C59 C60 C55 0.6(3) . . . . ?
C60 C55 C56 C57 -0.6(3) . . . . ?
C61 C35 C36 Fe2 150.75(12) . . . . ?
C61 C35 C36 C37 -122.26(18) . . . . ?
C61 C35 C36 C40 64.4(2) . . . . ?
C61 C35 C55 C56 56.4(2) . . . . ?
C61 C35 C55 C60 -121.43(18) . . . . ?
C61 C62 C63 C64 0.3(3) . . . . ?
C62 C61 C66 C65 -1.2(3) . . . . ?
C62 C63 C64 C65 -1.0(3) . . . . ?
C63 C64 C65 C66 0.6(3) . . . . ?
C64 C65 C66 C61 0.5(3) . . . . ?
C66 C61 C62 C63 0.8(3) . . . . ?
Fe3 C69 C70 C71 58.81(13) . . . . ?
Fe3 C69 C73 C72 -59.84(13) . . . . ?
Fe3 C70 C71 C72 58.76(13) . . . . ?
Fe3 C71 C72 C73 57.58(13) . . . . ?
Fe3 C72 C73 C69 58.87(13) . . . . ?
Fe3 C74 C75 C76 59.43(13) . . . . ?
Fe3 C74 C78 C77 -59.60(13) . . . . ?
Fe3 C75 C76 C77 59.31(13) . . . . ?
Fe3 C76 C77 C78 57.62(13) . . . . ?
Fe3 C77 C78 C74 57.66(12) . . . . ?
N3 C67 C68 C69 68.63(18) . . . . ?
N3 C67 C68 C88 -171.87(14) . . . . ?
N3 C67 C68 C94 -53.6(2) . . . . ?
N3 C67 C85 C80 -21.52(18) . . . . ?
N3 C74 C75 Fe3 115.09(19) . . . . ?
N3 C74 C75 C76 174.52(17) . . . . ?
N3 C74 C78 Fe3 -115.56(17) . . . . ?
N3 C74 C78 C77 -175.16(17) . . . . ?
N3 C79 C80 C81 -177.52(16) . . . . ?
N3 C79 C80 C85 -1.3(2) . . . . ?
N3 C79 C84 C83 177.05(17) . . . . ?
N3 C79 C84 C87 -2.9(3) . . . . ?
C67 N3 C74 Fe3 24.1(2) . . . . ?
C67 N3 C74 C75 -64.3(2) . . . . ?
C67 N3 C74 C78 111.3(2) . . . . ?
C67 N3 C79 C80 -13.55(19) . . . . ?
C67 N3 C79 C84 169.72(18) . . . . ?
C67 C68 C69 Fe3 -37.91(18) . . . . ?
C67 C68 C69 C70 -125.39(18) . . . . ?
C67 C68 C69 C73 48.3(2) . . . . ?
C67 C68 C88 C89 -83.2(2) . . . . ?
C67 C68 C88 C93 91.73(18) . . . . ?
C67 C68 C94 C95 3.6(2) . . . . ?
C67 C68 C94 C99 -174.30(15) . . . . ?
C68 C67 C85 C80 -149.69(15) . . . . ?
C68 C69 C70 Fe3 115.16(17) . . . . ?
C68 C69 C70 C71 173.97(16) . . . . ?
C68 C69 C73 Fe3 -114.57(17) . . . . ?
C68 C69 C73 C72 -174.41(16) . . . . ?
C68 C88 C89 C90 173.28(17) . . . . ?
C68 C88 C93 C92 -173.40(17) . . . . ?
C68 C94 C95 C96 -178.71(17) . . . . ?
C68 C94 C99 C98 -179.59(16) . . . . ?
C69 C68 C88 C89 33.9(2) . . . . ?
C69 C68 C88 C93 -151.22(16) . . . . ?
C69 C68 C94 C95 -118.19(19) . . . . ?
C69 C68 C94 C99 63.9(2) . . . . ?
C69 C70 C71 Fe3 -57.84(12) . . . . ?
C69 C70 C71 C72 0.9(2) . . . . ?
C70 C69 C73 Fe3 60.18(12) . . . . ?
C70 C69 C73 C72 0.3(2) . . . . ?
C70 C71 C72 Fe3 -58.28(13) . . . . ?
C70 C71 C72 C73 -0.7(2) . . . . ?
C71 C72 C73 Fe3 -58.65(13) . . . . ?
C71 C72 C73 C69 0.2(2) . . . . ?
C73 C69 C70 Fe3 -59.59(12) . . . . ?
C73 C69 C70 C71 -0.8(2) . . . . ?
C74 N3 C67 C68 -64.3(2) . . . . ?
C74 N3 C67 C85 167.26(15) . . . . ?
C74 N3 C79 C80 -158.17(16) . . . . ?
C74 N3 C79 C84 25.1(3) . . . . ?
C74 C75 C76 Fe3 -57.84(13) . . . . ?
C74 C75 C76 C77 1.5(2) . . . . ?
C75 C74 C78 Fe3 60.73(13) . . . . ?
C75 C74 C78 C77 1.1(2) . . . . ?
C75 C76 C77 Fe3 -58.41(13) . . . . ?
C75 C76 C77 C78 -0.8(2) . . . . ?
C76 C77 C78 Fe3 -57.87(13) . . . . ?
C76 C77 C78 C74 -0.2(2) . . . . ?
C78 C74 C75 Fe3 -61.04(13) . . . . ?
C78 C74 C75 C76 -1.6(2) . . . . ?
C79 N3 C67 C68 150.40(15) . . . . ?
C79 N3 C67 C85 21.97(18) . . . . ?
C79 N3 C74 Fe3 165.09(13) . . . . ?
C79 N3 C74 C75 76.7(2) . . . . ?
C79 N3 C74 C78 -107.8(2) . . . . ?
C79 C80 C81 C82 0.3(3) . . . . ?
C79 C80 C85 C67 14.64(19) . . . . ?
C80 C79 C84 C83 0.6(3) . . . . ?
C80 C79 C84 C87 -179.27(17) . . . . ?
C80 C81 C82 C83 -0.4(3) . . . . ?
C80 C81 C82 C86 177.87(17) . . . . ?
C81 C80 C85 C67 -169.51(18) . . . . ?
C81 C82 C83 C84 0.6(3) . . . . ?
C82 C83 C84 C79 -0.7(3) . . . . ?
C82 C83 C84 C87 179.17(18) . . . . ?
C84 C79 C80 C81 -0.5(3) . . . . ?
C84 C79 C80 C85 175.76(16) . . . . ?
C85 C67 C68 C69 -169.56(15) . . . . ?
C85 C67 C68 C88 -50.06(19) . . . . ?
C85 C67 C68 C94 68.2(2) . . . . ?
C85 C80 C81 C82 -175.08(18) . . . . ?
C86 C82 C83 C84 -177.62(18) . . . . ?
C88 C68 C69 Fe3 -152.49(12) . . . . ?
C88 C68 C69 C70 120.02(18) . . . . ?
C88 C68 C69 C73 -66.3(2) . . . . ?
C88 C68 C94 C95 119.58(18) . . . . ?
C88 C68 C94 C99 -58.3(2) . . . . ?
C88 C89 C90 C91 0.0(3) . . . . ?
C89 C88 C93 C92 1.8(3) . . . . ?
C89 C90 C91 C92 1.7(3) . . . . ?
C90 C91 C92 C93 -1.7(3) . . . . ?
C91 C92 C93 C88 -0.1(3) . . . . ?
C93 C88 C89 C90 -1.7(3) . . . . ?
C94 C68 C69 Fe3 87.53(16) . . . . ?
C94 C68 C69 C70 0.0(2) . . . . ?
C94 C68 C69 C73 173.73(17) . . . . ?
C94 C68 C88 C89 154.42(17) . . . . ?
C94 C68 C88 C93 -30.7(2) . . . . ?
C94 C95 C96 C97 -1.4(3) . . . . ?
C95 C94 C99 C98 2.3(3) . . . . ?
C95 C96 C97 C98 2.1(3) . . . . ?
C96 C97 C98 C99 -0.5(3) . . . . ?
C97 C98 C99 C94 -1.7(3) . . . . ?
C99 C94 C95 C96 -0.8(3) . . . . ?
